data_4133379
loop_
_publ_author_name
'Kong, Richard Y.'
'Crimmin, Mark R.'

_publ_section_title
;
 Carbon Chain Growth by Sequential Reactions of CO and CO<sub>2</sub> with
 [W(CO)<sub>6</sub>] and an Aluminum(I) Reductant.
;
_journal_issue 42
_journal_name_full 'Journal of the American Chemical Society'
_journal_page_first 13614
_journal_page_last 13617
_journal_paper_doi 10.1021/jacs.8b09761
_journal_volume 140
_journal_year 2018
_chemical_formula_moiety 'C67 H82 Al2 N4 O10 W, 1.5(C7 H8)'
_chemical_formula_sum 'C77.5 H94 Al2 N4 O10 W'
_chemical_formula_weight 1479.37
_space_group_crystal_system monoclinic
_space_group_IT_number 14
_space_group_name_Hall '-P 2ybc'
_space_group_name_H-M_alt 'P 1 21/c 1'
_atom_sites_solution_hydrogens geom
_atom_sites_solution_primary direct
_audit_creation_date 2018-07-09
_audit_creation_method
;
Olex2 1.2
(compiled 2018.05.29 svn.r3508 for OlexSys, GUI svn.r5506)
;
_cell_angle_alpha 90
_cell_angle_beta 111.273(3)
_cell_angle_gamma 90
_cell_formula_units_Z 8
_cell_length_a 36.7014(9)
_cell_length_b 15.0966(4)
_cell_length_c 28.7796(9)
_cell_measurement_reflns_used 11217
_cell_measurement_temperature 173.00(14)
_cell_measurement_theta_max 73.4030
_cell_measurement_theta_min 3.8360
_cell_volume 14859.3(8)
_computing_cell_refinement 'CrysAlisPro 1.171.38.46 (Rigaku OD, 2015)'
_computing_data_collection 'CrysAlisPro 1.171.38.46 (Rigaku OD, 2015)'
_computing_data_reduction 'CrysAlisPro 1.171.38.46 (Rigaku OD, 2015)'
_computing_molecular_graphics 'Olex2 (Dolomanov et al., 2009)'
_computing_publication_material 'Olex2 (Dolomanov et al., 2009)'
_computing_structure_refinement 'ShelXL (Sheldrick, 2015)'
_computing_structure_solution 'ShelXS (Sheldrick, 2008)'
_diffrn_ambient_environment N~2~
_diffrn_ambient_temperature 173.00(14)
_diffrn_detector 'CCD plate'
_diffrn_detector_area_resol_mean 10.4115
_diffrn_detector_type Atlas
_diffrn_measured_fraction_theta_full 0.996
_diffrn_measured_fraction_theta_max 0.976
_diffrn_measurement_details
;
List of Runs (angles in degrees, time in seconds):

  # Type    Start    End  Width  t~exp~   \w     \q     \k     \f   Frames
--------------------------------------------------------------------------
  1  \w    -13.00  82.00   1.00   17.55    --   41.86 -99.00  90.00   95
  2  \w    -30.00  48.00   1.00   17.55    --   41.86 -38.00-180.00   78
  3  \w     74.00 167.00   1.00   93.04    --  106.38  77.00 -90.00   93
  4  \w     35.00 128.00   1.00   93.04    --  106.38 -45.00 120.00   93
  5  \w     24.00 109.00   1.00   93.04    --  106.38 -95.00 -30.00   85
  6  \w     84.00 175.00   1.00   93.04    --  106.38  30.00   0.00   91
;
_diffrn_measurement_device 'four-circle diffractometer'
_diffrn_measurement_device_type 'Xcalibur, Atlas, Ultra'
_diffrn_measurement_method '\w scans'
_diffrn_orient_matrix_type 'CrysAlisPro convention (1999,Acta A55,543-557)'
_diffrn_orient_matrix_UB_11 -0.0046166000
_diffrn_orient_matrix_UB_12 -0.0722706000
_diffrn_orient_matrix_UB_13 0.0353162000
_diffrn_orient_matrix_UB_21 -0.0445397000
_diffrn_orient_matrix_UB_22 -0.0003881000
_diffrn_orient_matrix_UB_23 -0.0285389000
_diffrn_orient_matrix_UB_31 0.0048044000
_diffrn_orient_matrix_UB_32 -0.0719938000
_diffrn_orient_matrix_UB_33 -0.0351845000
_diffrn_radiation_monochromator mirror
_diffrn_radiation_probe x-ray
_diffrn_radiation_type CuK\a
_diffrn_radiation_wavelength 1.54184
_diffrn_reflns_av_unetI/netI 0.1056
_diffrn_reflns_Laue_measured_fraction_full 0.996
_diffrn_reflns_Laue_measured_fraction_max 0.976
_diffrn_reflns_limit_h_max 45
_diffrn_reflns_limit_h_min -43
_diffrn_reflns_limit_k_max 18
_diffrn_reflns_limit_k_min -18
_diffrn_reflns_limit_l_max 19
_diffrn_reflns_limit_l_min -35
_diffrn_reflns_number 33683
_diffrn_reflns_point_group_measured_fraction_full 0.996
_diffrn_reflns_point_group_measured_fraction_max 0.976
_diffrn_reflns_theta_full 67.684
_diffrn_reflns_theta_max 73.898
_diffrn_reflns_theta_min 3.296
_diffrn_source 'fine-focus sealed X-ray tube'
_diffrn_source_type 'Enhance Ultra (Cu) X-ray Source'
_exptl_absorpt_coefficient_mu 3.580
_exptl_absorpt_correction_T_max -0.010
_exptl_absorpt_correction_T_min 10000000.000
_exptl_absorpt_correction_type analytical
_exptl_absorpt_process_details
;
CrysAlisPro 1.171.38.46 (Rigaku Oxford Diffraction, 2015)
Analytical numeric absorption correction using a multifaceted crystal
			model based on expressions derived by R.C. Clark & J.S. Reid.
(Clark, R. C. & Reid, J. S. (1995). Acta Cryst. A51, 887-897)
Empirical absorption correction using spherical harmonics,
 implemented in SCALE3 ABSPACK scaling algorithm.
;
_exptl_crystal_colour orange
_exptl_crystal_colour_primary orange
_exptl_crystal_density_diffrn 1.323
_exptl_crystal_description plate
_exptl_crystal_F_000 6136
_exptl_crystal_size_max 0.236
_exptl_crystal_size_mid 0.066
_exptl_crystal_size_min 0.051
_refine_diff_density_max 0.824
_refine_diff_density_min -1.482
_refine_diff_density_rms 0.142
_refine_ls_extinction_method none
_refine_ls_goodness_of_fit_ref 1.047
_refine_ls_hydrogen_treatment constr
_refine_ls_matrix_type full
_refine_ls_number_parameters 1825
_refine_ls_number_reflns 33683
_refine_ls_number_restraints 238
_refine_ls_restrained_S_all 1.043
_refine_ls_R_factor_all 0.1049
_refine_ls_R_factor_gt 0.0710
_refine_ls_shift/su_max 0.002
_refine_ls_shift/su_mean 0.000
_refine_ls_structure_factor_coef Fsqd
_refine_ls_weighting_details 'w=1/[\s^2^(Fo^2^)+(0.0517P)^2^+116.0649P] where P=(Fo^2^+2Fc^2^)/3'
_refine_ls_weighting_scheme calc
_refine_ls_wR_factor_gt 0.1773
_refine_ls_wR_factor_ref 0.1965
_reflns_Friedel_coverage 0.000
_reflns_number_gt 23300
_reflns_number_total 33683
_reflns_threshold_expression 'I > 2\s(I)'
_cod_data_source_file ja8b09761_si_002.cif
_cod_data_source_block 5
_cod_original_cell_volume 14859.2(8)
_cod_original_formula_sum 'C77.50 H94 Al2 N4 O10 W'
_cod_database_code 4133379
_shelx_shelxl_version_number 2016/6
_chemical_oxdiff_formula 'C66 H40 O11 N4 Al2 W'
_chemical_oxdiff_usercomment RK119
_shelx_space_group_comment
;
The symmetry employed for this shelxl refinement is uniquely defined
by the following loop, which should always be used as a source of
symmetry information in preference to the above space-group names.
They are only intended as comments.
;
_shelx_estimated_absorpt_t_max 0.838
_shelx_estimated_absorpt_t_min 0.485
_reflns_odcompleteness_completeness 97.40
_reflns_odcompleteness_iscentric 1
_reflns_odcompleteness_theta 66.49
_olex2_refinement_description
;
1. Twinned data refinement
 Scales: 0.7051(8)
 0.2949(8)
2. Fixed Uiso
 At 1.2 times of:
  All C(H) groups
 At 1.5 times of:
  All C(H,H,H) groups
3. Restrained distances
 C90-C96
 1.4 with sigma of 0.02
 C89-C83
 1.4 with sigma of 0.02
 C92-C93 \\sim C91-C90
 with sigma of 0.02
 C92-C94 \\sim C91-C95
 with sigma of 0.02
 C93-C94 \\sim C90-C95
 with sigma of 0.04
 C91-C96 \\sim C96-C95
 with sigma of 0.02
 C88-C89 \\sim C89-C84
 with sigma of 0.02
 C65-C66 \\sim C65-C67
 with sigma of 0.02
 C65A-C66A \\sim C65A-C67A
 with sigma of 0.02
 C65A-C61 \\sim C61-C65
 with sigma of 0.02
4. Uiso/Uaniso restraints and constraints
C92 \\sim C91 \\sim C90 \\sim C95 \\sim C94 \\sim C93 \\sim C96: within 2A with
sigma of 0.01 and sigma for terminal atoms of 0.01
C87 \\sim C86 \\sim C85 \\sim C84 \\sim C83 \\sim C88 \\sim C89: within 2A with
sigma of 0.01 and sigma for terminal atoms of 0.01
C134 \\sim C133 \\sim C135: within 2A with sigma of 0.01 and sigma for terminal
atoms of 0.01
C67 \\sim C65 \\sim C67A \\sim C65A \\sim C66A \\sim C66: within 2A with sigma
of 0.01 and sigma for terminal atoms of 0.01
C233 \\sim C234 \\sim C235 \\sim C133 \\sim C135 \\sim C134 \\sim C128: within
2A with sigma of 0.001 and sigma for terminal atoms of 0.01
5. Others
 Sof(C133)=Sof(H133)=Sof(C135)=Sof(H13J)=Sof(H13K)=Sof(H13L)=Sof(C134)=
 Sof(H13M)=Sof(H13N)=Sof(H13O)=1-FVAR(1)
 Sof(C233)=Sof(H233)=Sof(C234)=Sof(H23A)=Sof(H23B)=Sof(H23C)=Sof(C235)=
 Sof(H23D)=Sof(H23E)=Sof(H23F)=FVAR(1)
 Sof(C67A)=Sof(H67D)=Sof(H67E)=Sof(H67F)=Sof(C65A)=Sof(H65A)=Sof(C66A)=
 Sof(H66D)=Sof(H66E)=Sof(H66F)=1-FVAR(2)
 Sof(C66)=Sof(H66A)=Sof(H66B)=Sof(H66C)=Sof(C67)=Sof(H67A)=Sof(H67B)=Sof(H67C)=
 Sof(C65)=Sof(H65)=FVAR(2)
 Fixed Sof: C92(0.5) H92(0.5) C91(0.5) H91(0.5) C90(0.5) C95(0.5) H95(0.5)
 C94(0.5) H94(0.5) C93(0.5) H93(0.5) C87(0.5) H87(0.5) C86(0.5) H86(0.5)
 C85(0.5) H85(0.5) C84(0.5) H84(0.5) C83(0.5) C88(0.5) H88(0.5) C89(0.5)
 H89A(0.5) H89B(0.5) H89C(0.5) C96(0.5) H96A(0.5) H96B(0.5) H96C(0.5)
6.a Ternary CH refined with riding coordinates:
 C124(H124), C153(H153), C53(H53), C21(H21), C150(H150), C24(H24), C136(H136),
 C162(H162), C50(H50), C33(H33), C121(H121), C62(H62), C36(H36), C165(H165),
 C233(H233), C65(H65), C133(H133), C65A(H65A)
6.b Me refined with riding coordinates:
 C66(H66A,H66B,H66C), C67(H67A,H67B,H67C), C234(H23A,H23B,H23C), C235(H23D,
 H23E,H23F), C89(H89A,H89B,H89C), C135(H13J,H13K,H13L), C134(H13M,H13N,H13O),
 C67A(H67D,H67E,H67F), C66A(H66D,H66E,H66F)
6.c Aromatic/amide H refined with riding coordinates:
 C141(H141), C41(H41), C117(H117), C18(H18), C19(H19), C31(H31), C58(H58),
 C74(H74), C158(H158), C59(H59), C146(H146), C131(H131), C160(H160), C12(H12),
 C129(H129), C46(H46), C47(H47), C112(H112), C118(H118), C119(H119), C60(H60),
 C48(H48), C81(H81), C80(H80), C79(H79), C78(H78), C77(H77), C148(H148),
 C147(H147), C159(H159), C29(H29), C73(H73), C70(H70), C69(H69), C71(H71),
 C130(H130), C17(H17), C30(H30), C92(H92), C91(H91), C95(H95), C94(H94),
 C93(H93), C87(H87), C86(H86), C85(H85), C84(H84), C88(H88)
6.d Fitted hexagon refined as free rotating group:
 C76(C81,C80,C79,C78,C77), C92(C91,C90,C95,C94,C93), C87(C86,C85,C84,C83,C88)
6.e Idealised Me refined as rotating group:
 C10(H10A,H10B,H10C), C139(H13A,H13B,H13C), C154(H15A,H15B,H15C), C122(H12A,
 H12B,H12C), C155(H15D,H15E,H15F), C163(H16A,H16B,H16C), C25(H25A,H25B,H25C),
 C14(H14D,H14E,H14F), C54(H54A,H54B,H54C), C110(H11A,H11B,H11C), C151(H15G,H15H,
 H15I), C22(H22A,H22B,H22C), C137(H13D,H13E,H13F), C39(H39A,H39B,H39C),
 C152(H15J,H15K,H15L), C164(H16D,H16E,H16F), C51(H51A,H51B,H51C), C123(H12D,
 H12E,H12F), C64(H64A,H64B,H64C), C43(H43A,H43B,H43C), C63(H63A,H63B,H63C),
 C55(H55A,H55B,H55C), C26(H26A,H26B,H26C), C138(H13G,H13H,H13I), C34(H34A,H34B,
 H34C), C23(H23G,H23H,H23I), C75(H75A,H75B,H75C), C52(H52A,H52B,H52C),
 C114(H11D,H11E,H11F), C125(H12G,H12H,H12I), C82(H82A,H82B,H82C), C126(H12J,
 H12K,H12L), C35(H35A,H35B,H35C), C38(H38A,H38B,H38C), C37(H37A,H37B,H37C),
 C166(H16G,H16H,H16I), C167(H16J,H16K,H16L), C143(H14A,H14B,H14C), C96(H96A,
 H96B,H96C)
;
_olex2_submission_special_instructions 'No special instructions were received'
_oxdiff_exptl_absorpt_empirical_details
;
Empirical correction (ABSPACK) includes:
- Absorption correction using spherical harmonics
- Frame scaling
;
_oxdiff_exptl_absorpt_empirical_full_max 1.318
_oxdiff_exptl_absorpt_empirical_full_min 0.843
_oxdiff_twin_integration_method simultaneous
_oxdiff_twin_items 2
_twin_special_details
;
Component 2 rotated by -179.9932\% 
 around [-0.42 0.00 0.91] (reciprocal) or [0.00 -0.00 1.00] (direct)
;

loop_
_space_group_symop_operation_xyz
'x, y, z'
'-x, y+1/2, -z+1/2'
'-x, -y, -z'
'x, -y-1/2, z-1/2'

loop_
_atom_site_label
_atom_site_type_symbol
_atom_site_fract_x
_atom_site_fract_y
_atom_site_fract_z
_atom_site_U_iso_or_equiv
_atom_site_adp_type
_atom_site_occupancy
_atom_site_site_symmetry_order
_atom_site_calc_flag
_atom_site_refinement_flags_posn
_atom_site_refinement_flags_adp
_atom_site_refinement_flags_occupancy
_atom_site_disorder_assembly
_atom_site_disorder_group
W101 W 0.73983(2) 0.59115(3) 0.32579(2) 0.03356(11) Uani 1 1 d . . . . .
W1 W 0.75624(2) 0.31653(3) 0.63296(2) 0.03697(12) Uani 1 1 d . . . . .
Al2 Al 0.88345(8) 0.4451(2) 0.75137(12) 0.0298(6) Uani 1 1 d . . . . .
Al10 Al 0.61684(7) 0.4940(2) 0.35006(11) 0.0261(6) Uani 1 1 d . . . . .
Al1 Al 0.86611(8) 0.1589(2) 0.61882(12) 0.0302(6) Uani 1 1 d . . . . .
Al3 Al 0.63430(8) 0.7938(2) 0.24274(12) 0.0288(6) Uani 1 1 d . . . . .
O1 O 0.82315(18) 0.2104(5) 0.6182(3) 0.0313(15) Uani 1 1 d . . . . .
O101 O 0.67764(18) 0.7330(5) 0.2763(3) 0.0307(15) Uani 1 1 d . . . . .
O2 O 0.84804(19) 0.3855(5) 0.7069(3) 0.0352(17) Uani 1 1 d . . . . .
O104 O 0.57417(17) 0.5409(5) 0.3096(3) 0.0318(16) Uani 1 1 d . . . . .
O103 O 0.60030(19) 0.7199(5) 0.2478(3) 0.0327(16) Uani 1 1 d . . . . .
O3 O 0.89997(19) 0.2180(5) 0.6657(3) 0.0377(17) Uani 1 1 d . . . . .
O4 O 0.92598(18) 0.3943(5) 0.7527(3) 0.0362(17) Uani 1 1 d . . . . .
O102 O 0.65247(17) 0.5517(5) 0.3368(3) 0.0313(16) Uani 1 1 d . . . . .
O8 O 0.7775(3) 0.4480(7) 0.7256(4) 0.063(3) Uani 1 1 d . . . . .
C7 C 0.7728(3) 0.3974(9) 0.6939(5) 0.044(3) Uani 1 1 d . . . . .
N101 N 0.6271(2) 0.8220(6) 0.1773(3) 0.0318(19) Uani 1 1 d . . . . .
C101 C 0.6818(2) 0.6586(7) 0.3003(4) 0.028(2) Uani 1 1 d . . . . .
N104 N 0.6228(2) 0.5022(6) 0.4173(3) 0.0295(18) Uani 1 1 d . . . . .
C56 C 0.8930(3) 0.3715(8) 0.8476(4) 0.035(2) Uani 1 1 d . . . . .
C1 C 0.8175(3) 0.2769(7) 0.6440(4) 0.028(2) Uani 1 1 d . . . . .
C161 C 0.6057(3) 0.3303(8) 0.2566(4) 0.037(2) Uani 1 1 d . . . . .
C10 C 0.9095(4) 0.1015(9) 0.5067(5) 0.051(3) Uani 1 1 d . . . . .
H10A H 0.891416 0.137431 0.481153 0.077 Uiso 1 1 calc GR . . . .
H10B H 0.910778 0.043555 0.493692 0.077 Uiso 1 1 calc GR . . . .
H10C H 0.934956 0.128353 0.517647 0.077 Uiso 1 1 calc GR . . . .
O105 O 0.53949(19) 0.6293(6) 0.2482(3) 0.042(2) Uani 1 1 d . . . . .
N103 N 0.6183(2) 0.3717(6) 0.3440(3) 0.0281(17) Uani 1 1 d . . . . .
N1 N 0.8769(2) 0.1622(6) 0.5610(3) 0.0320(19) Uani 1 1 d . . . . .
O5 O 0.9594(2) 0.2883(6) 0.7344(4) 0.054(2) Uani 1 1 d . . . . .
N2 N 0.8693(2) 0.0383(6) 0.6309(4) 0.033(2) Uani 1 1 d . . . . .
C139 C 0.6505(3) 0.4482(9) 0.5032(4) 0.042(3) Uani 1 1 d . . . . .
H13A H 0.666861 0.499078 0.515464 0.063 Uiso 1 1 calc GR . . . .
H13B H 0.663658 0.396236 0.520497 0.063 Uiso 1 1 calc GR . . . .
H13C H 0.626428 0.455888 0.508808 0.063 Uiso 1 1 calc GR . . . .
C154 C 0.7072(4) 0.6717(11) 0.5058(5) 0.057(4) Uani 1 1 d . . . . .
H15A H 0.732559 0.669341 0.503348 0.086 Uiso 1 1 calc GR . . . .
H15B H 0.705157 0.626295 0.528046 0.086 Uiso 1 1 calc GR . . . .
H15C H 0.703494 0.728648 0.518297 0.086 Uiso 1 1 calc GR . . . .
C141 C 0.6533(3) 0.3595(8) 0.4327(4) 0.035(2) Uani 1 1 d . . . . .
H141 H 0.671733 0.325993 0.457276 0.042 Uiso 1 1 calc R . . . .
C2 C 0.8540(3) 0.3151(7) 0.6803(4) 0.030(2) Uani 1 1 d . . . . .
C111 C 0.6126(3) 0.9004(8) 0.1572(4) 0.038(2) Uani 1 1 d . . . . .
C124 C 0.7048(3) 0.8224(10) 0.1721(5) 0.049(3) Uani 1 1 d . . . . .
H124 H 0.700928 0.837020 0.203138 0.059 Uiso 1 1 calc R . . . .
N4 N 0.8792(2) 0.4452(6) 0.8135(3) 0.0316(19) Uani 1 1 d . . . . .
N102 N 0.6299(2) 0.9054(6) 0.2666(4) 0.036(2) Uani 1 1 d . . . . .
C156 C 0.5956(3) 0.3250(7) 0.2994(4) 0.032(2) Uani 1 1 d . . . . .
C153 C 0.6759(3) 0.6573(8) 0.4543(4) 0.039(3) Uani 1 1 d . . . . .
H153 H 0.681543 0.601682 0.440777 0.047 Uiso 1 1 calc R . . . .
C41 C 0.8537(3) 0.5945(8) 0.8000(5) 0.040(3) Uani 1 1 d . . . . .
H41 H 0.837880 0.634036 0.808818 0.048 Uiso 1 1 calc R . . . .
C122 C 0.5354(4) 0.7168(11) 0.0679(5) 0.055(3) Uani 1 1 d . . . . .
H12A H 0.542279 0.771697 0.056301 0.082 Uiso 1 1 calc GR . . . .
H12B H 0.509947 0.722067 0.069857 0.082 Uiso 1 1 calc GR . . . .
H12C H 0.535211 0.670206 0.045135 0.082 Uiso 1 1 calc GR . . . .
C117 C 0.6171(3) 0.6322(8) 0.0914(5) 0.044(3) Uani 1 1 d . . . . .
H117 H 0.598530 0.589891 0.074686 0.053 Uiso 1 1 calc R . . . .
C11 C 0.8961(3) 0.0942(8) 0.5498(4) 0.033(2) Uani 1 1 d . . . . .
C140 C 0.6418(3) 0.4378(7) 0.4479(4) 0.028(2) Uani 1 1 d . . . . .
C116 C 0.6073(3) 0.6960(8) 0.1189(4) 0.038(3) Uani 1 1 d . . . . .
C155 C 0.6781(4) 0.7324(9) 0.4203(5) 0.050(3) Uani 1 1 d . . . . .
H15D H 0.671634 0.787256 0.432362 0.076 Uiso 1 1 calc GR . . . .
H15E H 0.659948 0.721516 0.387141 0.076 Uiso 1 1 calc GR . . . .
H15F H 0.704124 0.735872 0.420010 0.076 Uiso 1 1 calc GR . . . .
C53 C 0.9623(4) 0.6280(11) 0.7889(5) 0.059(4) Uani 1 1 d . . . . .
H53 H 0.946531 0.591628 0.802684 0.070 Uiso 1 1 calc R . . . .
C4 C 0.9286(3) 0.3233(8) 0.7276(4) 0.034(2) Uani 1 1 d . . . . .
C163 C 0.5470(4) 0.1810(10) 0.3573(5) 0.052(3) Uani 1 1 d . . . . .
H16A H 0.527348 0.149301 0.331120 0.078 Uiso 1 1 calc GR . . . .
H16B H 0.540933 0.179110 0.387025 0.078 Uiso 1 1 calc GR . . . .
H16C H 0.572041 0.153966 0.363647 0.078 Uiso 1 1 calc GR . . . .
C144 C 0.6102(3) 0.5808(8) 0.4361(4) 0.035(2) Uani 1 1 d . . . . .
C145 C 0.5705(3) 0.5830(8) 0.4349(4) 0.038(2) Uani 1 1 d . . . . .
C21 C 0.9390(3) 0.3001(9) 0.5788(5) 0.044(3) Uani 1 1 d . . . . .
H21 H 0.941293 0.243701 0.596500 0.052 Uiso 1 1 calc R . . . .
C115 C 0.6362(3) 0.7562(7) 0.1470(4) 0.030(2) Uani 1 1 d . . . . .
C25 C 0.7594(3) 0.2167(12) 0.4547(6) 0.072(5) Uani 1 1 d . . . . .
H25A H 0.751641 0.266367 0.469864 0.108 Uiso 1 1 calc GR . . . .
H25B H 0.740620 0.169857 0.449508 0.108 Uiso 1 1 calc GR . . . .
H25C H 0.760579 0.234405 0.423272 0.108 Uiso 1 1 calc GR . . . .
C103 C 0.6080(2) 0.6506(7) 0.2779(4) 0.028(2) Uani 1 1 d . . . . .
C40 C 0.8646(3) 0.6202(7) 0.7606(4) 0.033(2) Uani 1 1 d . . . . .
C32 C 0.8122(3) -0.0267(8) 0.6424(5) 0.048(3) Uani 1 1 d . . . . .
N3 N 0.8829(2) 0.5645(6) 0.7393(3) 0.0299(18) Uani 1 1 d . . . . .
C18 C 0.8521(4) 0.3936(9) 0.4736(5) 0.052(3) Uani 1 1 d . . . . .
H18 H 0.846884 0.444283 0.453863 0.062 Uiso 1 1 calc R . . . .
C66 C 0.8147(11) 0.224(2) 0.7778(12) 0.065(6) Uani 0.52(5) 1 d D U P A 1
H66A H 0.787474 0.224809 0.757070 0.098 Uiso 0.52(5) 1 calc R . P A 1
H66B H 0.830235 0.228584 0.757337 0.098 Uiso 0.52(5) 1 calc R . P A 1
H66C H 0.820637 0.169036 0.796039 0.098 Uiso 0.52(5) 1 calc R . P A 1
C14 C 0.8987(4) -0.1083(8) 0.6310(6) 0.053(4) Uani 1 1 d . . . . .
H14D H 0.921222 -0.108736 0.661258 0.080 Uiso 1 1 calc GR . . . .
H14E H 0.903835 -0.143307 0.606188 0.080 Uiso 1 1 calc GR . . . .
H14F H 0.876704 -0.132569 0.637177 0.080 Uiso 1 1 calc GR . . . .
C157 C 0.5614(3) 0.2810(7) 0.2973(4) 0.033(2) Uani 1 1 d . . . . .
C102 C 0.6462(3) 0.6207(7) 0.3055(4) 0.026(2) Uani 1 1 d . . . . .
C54 C 1.0017(5) 0.5874(13) 0.8028(7) 0.081(5) Uani 1 1 d . . . . .
H54A H 0.999306 0.529098 0.788675 0.122 Uiso 1 1 calc GR . . . .
H54B H 1.013629 0.583682 0.838403 0.122 Uiso 1 1 calc GR . . . .
H54C H 1.017647 0.623321 0.790141 0.122 Uiso 1 1 calc GR . . . .
C120 C 0.6741(3) 0.7552(9) 0.1448(4) 0.042(3) Uani 1 1 d . . . . .
C110 C 0.6009(4) 0.9162(10) 0.1013(5) 0.054(3) Uani 1 1 d . . . . .
H11A H 0.603659 0.862102 0.085367 0.081 Uiso 1 1 calc GR . . . .
H11B H 0.617579 0.960750 0.095783 0.081 Uiso 1 1 calc GR . . . .
H11C H 0.574242 0.935731 0.087677 0.081 Uiso 1 1 calc GR . . . .
C150 C 0.5407(3) 0.5100(9) 0.4115(5) 0.045(3) Uani 1 1 d . . . . .
H150 H 0.553198 0.466446 0.396824 0.054 Uiso 1 1 calc R . . . .
C57 C 0.9330(3) 0.3664(8) 0.8803(4) 0.040(3) Uani 1 1 d . . . . .
C151 C 0.5308(5) 0.4632(13) 0.4525(7) 0.081(5) Uani 1 1 d . . . . .
H15G H 0.554455 0.450660 0.480171 0.122 Uiso 1 1 calc GR . . . .
H15H H 0.517324 0.408825 0.439784 0.122 Uiso 1 1 calc GR . . . .
H15I H 0.514348 0.500818 0.463427 0.122 Uiso 1 1 calc GR . . . .
C19 C 0.8231(4) 0.3311(9) 0.4665(5) 0.050(3) Uani 1 1 d . . . . .
H19 H 0.798285 0.341384 0.442971 0.060 Uiso 1 1 calc R . . . .
C27 C 0.8520(3) 0.0037(8) 0.6655(5) 0.044(3) Uani 1 1 d . . . . .
C104 C 0.5707(3) 0.6046(8) 0.2770(4) 0.033(2) Uani 1 1 d . . . . .
C31 C 0.7950(4) -0.0616(10) 0.6744(7) 0.061(4) Uani 1 1 d . . . . .
H31 H 0.769859 -0.085133 0.661372 0.073 Uiso 1 1 calc R . . . .
C58 C 0.9442(4) 0.2964(10) 0.9132(5) 0.056(4) Uani 1 1 d . . . . .
H58 H 0.970151 0.293426 0.934826 0.067 Uiso 1 1 calc R . . . .
C127 C 0.6395(3) 0.9217(8) 0.3203(5) 0.045(3) Uani 1 1 d . . . . .
C74 C 0.6162(5) 0.3319(14) -0.0048(6) 0.075(5) Uani 1 1 d . . . . .
H74 H 0.614478 0.337383 -0.037758 0.090 Uiso 1 1 calc R . . . .
C158 C 0.5384(3) 0.2386(9) 0.2526(5) 0.040(3) Uani 1 1 d . . . . .
H158 H 0.516322 0.206964 0.251514 0.048 Uiso 1 1 calc R . . . .
C59 C 0.9199(4) 0.2329(10) 0.9158(5) 0.055(4) Uani 1 1 d . . . . .
H59 H 0.928404 0.188403 0.939681 0.066 Uiso 1 1 calc R . . . .
C146 C 0.5590(4) 0.6567(10) 0.4540(5) 0.052(3) Uani 1 1 d . . . . .
H146 H 0.533239 0.660498 0.452203 0.062 Uiso 1 1 calc R . . . .
C22 C 0.9701(4) 0.3043(10) 0.5559(5) 0.056(4) Uani 1 1 d . . . . .
H22A H 0.965329 0.259063 0.530921 0.084 Uiso 1 1 calc GR . . . .
H22B H 0.995369 0.295156 0.581349 0.084 Uiso 1 1 calc GR . . . .
H22C H 0.969449 0.361349 0.540847 0.084 Uiso 1 1 calc GR . . . .
C20 C 0.8303(3) 0.2538(8) 0.4937(4) 0.038(3) Uani 1 1 d . . . . .
C131 C 0.6205(4) 0.9460(10) 0.3903(5) 0.051(3) Uani 1 1 d . . . . .
H131 H 0.601747 0.942948 0.404895 0.062 Uiso 1 1 calc R . . . .
C24 C 0.7991(3) 0.1845(10) 0.4886(5) 0.052(3) Uani 1 1 d . . . . .
H24 H 0.798114 0.174130 0.521715 0.062 Uiso 1 1 calc R . . . .
C13 C 0.8896(3) -0.0134(7) 0.6123(5) 0.037(3) Uani 1 1 d . . . . .
C15 C 0.8690(3) 0.2412(8) 0.5311(4) 0.035(2) Uani 1 1 d . . . . .
C137 C 0.5372(4) 0.9471(11) 0.3059(7) 0.072(5) Uani 1 1 d . . . . .
H13D H 0.536277 0.962069 0.337888 0.108 Uiso 1 1 calc GR . . . .
H13E H 0.512595 0.922321 0.285212 0.108 Uiso 1 1 calc GR . . . .
H13F H 0.542394 0.999517 0.290434 0.108 Uiso 1 1 calc GR . . . .
C136 C 0.5699(3) 0.8790(9) 0.3127(5) 0.046(3) Uani 1 1 d . . . . .
H136 H 0.568641 0.860031 0.279580 0.056 Uiso 1 1 calc R . . . .
C162 C 0.5481(3) 0.2769(9) 0.3415(5) 0.041(3) Uani 1 1 d . . . . .
H162 H 0.566672 0.309910 0.369405 0.049 Uiso 1 1 calc R . . . .
C39 C 0.8570(4) 0.7144(8) 0.7422(6) 0.050(3) Uani 1 1 d . . . . .
H39A H 0.834611 0.736922 0.748140 0.074 Uiso 1 1 calc GR . . . .
H39B H 0.852178 0.716083 0.707157 0.074 Uiso 1 1 calc GR . . . .
H39C H 0.879419 0.750207 0.759746 0.074 Uiso 1 1 calc GR . . . .
C49 C 0.9413(3) 0.6343(8) 0.7327(5) 0.044(3) Uani 1 1 d . . . . .
C42 C 0.8637(3) 0.5154(8) 0.8285(5) 0.040(3) Uani 1 1 d . . . . .
C44 C 0.9030(3) 0.6019(7) 0.7084(4) 0.034(2) Uani 1 1 d . . . . .
C160 C 0.5808(3) 0.2876(9) 0.2120(4) 0.043(3) Uani 1 1 d . . . . .
H160 H 0.587020 0.289885 0.183484 0.052 Uiso 1 1 calc R . . . .
C142 C 0.6404(3) 0.3251(7) 0.3844(4) 0.031(2) Uani 1 1 d . . . . .
C152 C 0.5049(4) 0.5443(10) 0.3704(6) 0.061(4) Uani 1 1 d . . . . .
H15J H 0.491837 0.586652 0.383801 0.091 Uiso 1 1 calc GR . . . .
H15K H 0.487523 0.495953 0.355780 0.091 Uiso 1 1 calc GR . . . .
H15L H 0.512475 0.572276 0.345300 0.091 Uiso 1 1 calc GR . . . .
C50 C 0.8443(3) 0.5693(10) 0.6272(5) 0.052(3) Uani 1 1 d . . . . .
H50 H 0.833999 0.542722 0.651062 0.063 Uiso 1 1 calc R . . . .
C12 C 0.9037(3) 0.0137(8) 0.5750(4) 0.040(3) Uani 1 1 d . . . . .
H12 H 0.919519 -0.026118 0.566443 0.048 Uiso 1 1 calc R . . . .
C61 C 0.8675(4) 0.3016(10) 0.8484(5) 0.054(3) Uani 1 1 d D . . . .
C45 C 0.8855(3) 0.6043(8) 0.6565(5) 0.041(3) Uani 1 1 d . . . . .
C164 C 0.5077(3) 0.3178(10) 0.3281(5) 0.051(3) Uani 1 1 d . . . . .
H16D H 0.488895 0.282347 0.302984 0.077 Uiso 1 1 calc GR . . . .
H16E H 0.507834 0.376641 0.315502 0.077 Uiso 1 1 calc GR . . . .
H16F H 0.500837 0.320169 0.357214 0.077 Uiso 1 1 calc GR . . . .
C129 C 0.6858(4) 0.9755(10) 0.3972(6) 0.063(4) Uani 1 1 d . . . . .
H129 H 0.711224 0.991579 0.416852 0.075 Uiso 1 1 calc R . . . .
C113 C 0.6152(4) 0.9750(8) 0.2361(5) 0.047(3) Uani 1 1 d . . . . .
C46 C 0.9061(4) 0.6420(9) 0.6287(5) 0.050(3) Uani 1 1 d . . . . .
H46 H 0.894734 0.644112 0.594064 0.060 Uiso 1 1 calc R . . . .
C47 C 0.9434(4) 0.6760(10) 0.6525(5) 0.057(4) Uani 1 1 d . . . . .
H47 H 0.956739 0.701955 0.634012 0.069 Uiso 1 1 calc R . . . .
C112 C 0.6062(4) 0.9695(9) 0.1851(5) 0.053(3) Uani 1 1 d . . . . .
H112 H 0.594223 1.019261 0.166974 0.063 Uiso 1 1 calc R . . . .
C16 C 0.8978(3) 0.3067(8) 0.5385(4) 0.037(2) Uani 1 1 d . . . . .
C51 C 0.8451(4) 0.4973(11) 0.5900(6) 0.066(4) Uani 1 1 d . . . . .
H51A H 0.855430 0.521653 0.566541 0.098 Uiso 1 1 calc GR . . . .
H51B H 0.819053 0.475976 0.572609 0.098 Uiso 1 1 calc GR . . . .
H51C H 0.861383 0.449199 0.607670 0.098 Uiso 1 1 calc GR . . . .
C123 C 0.5559(4) 0.6105(10) 0.1389(5) 0.052(3) Uani 1 1 d . . . . .
H12D H 0.530790 0.615410 0.141987 0.078 Uiso 1 1 calc GR . . . .
H12E H 0.575416 0.597663 0.170891 0.078 Uiso 1 1 calc GR . . . .
H12F H 0.555194 0.563584 0.116036 0.078 Uiso 1 1 calc GR . . . .
C3 C 0.8915(3) 0.2859(7) 0.6896(4) 0.029(2) Uani 1 1 d . . . . .
C118 C 0.6535(3) 0.6290(9) 0.0880(5) 0.047(3) Uani 1 1 d . . . . .
H118 H 0.659175 0.586591 0.068195 0.057 Uiso 1 1 calc R . . . .
C119 C 0.6817(3) 0.6903(9) 0.1147(4) 0.042(3) Uani 1 1 d . . . . .
H119 H 0.706322 0.688039 0.112395 0.051 Uiso 1 1 calc R . . . .
C60 C 0.8814(4) 0.2343(10) 0.8819(5) 0.053(3) Uani 1 1 d . . . . .
H60 H 0.864748 0.188075 0.882161 0.063 Uiso 1 1 calc R . . . .
C48 C 0.9603(4) 0.6713(9) 0.7030(6) 0.056(4) Uani 1 1 d . . . . .
H48 H 0.985458 0.693469 0.718390 0.067 Uiso 1 1 calc R . . . .
C33 C 0.9134(4) 0.0293(13) 0.7407(6) 0.073(5) Uani 1 1 d . . . . .
H33 H 0.922064 0.050951 0.714286 0.087 Uiso 1 1 calc R . . . .
C64 C 0.9755(4) 0.4925(12) 0.9259(7) 0.075(5) Uani 1 1 d . . . . .
H64A H 0.953061 0.507651 0.933784 0.113 Uiso 1 1 calc GR . . . .
H64B H 0.987730 0.545673 0.920296 0.113 Uiso 1 1 calc GR . . . .
H64C H 0.993801 0.460068 0.953083 0.113 Uiso 1 1 calc GR . . . .
C76 C 0.8908(5) 0.7186(11) 0.4133(6) 0.102(7) Uani 1 1 d . . . . .
C81 C 0.8586(4) 0.7083(13) 0.4273(6) 0.136(12) Uani 1 1 d G . . . .
H81 H 0.838181 0.671029 0.409147 0.163 Uiso 1 1 calc R . . . .
C80 C 0.8568(6) 0.7536(15) 0.4685(7) 0.23(2) Uani 1 1 d G . . . .
H80 H 0.835248 0.746645 0.477882 0.274 Uiso 1 1 calc R . . . .
C79 C 0.8873(8) 0.8092(14) 0.4956(6) 0.27(3) Uani 1 1 d G . . . .
H79 H 0.886081 0.839547 0.523184 0.330 Uiso 1 1 calc R . . . .
C78 C 0.9195(6) 0.8196(11) 0.4816(7) 0.180(19) Uani 1 1 d G . . . .
H78 H 0.939846 0.856835 0.499750 0.216 Uiso 1 1 calc R . . . .
C77 C 0.9212(4) 0.7743(12) 0.4404(8) 0.127(11) Uani 1 1 d G . . . .
H77 H 0.942780 0.781220 0.431015 0.152 Uiso 1 1 calc R . . . .
C148 C 0.6212(3) 0.7231(9) 0.4757(5) 0.047(3) Uani 1 1 d . . . . .
H148 H 0.638120 0.769886 0.489743 0.056 Uiso 1 1 calc R . . . .
C121 C 0.5655(3) 0.6954(9) 0.1198(5) 0.044(3) Uani 1 1 d . . . . .
H121 H 0.564097 0.742445 0.142485 0.053 Uiso 1 1 calc R . . . .
C43 C 0.8557(4) 0.5129(10) 0.8754(5) 0.059(4) Uani 1 1 d . . . . .
H43A H 0.833406 0.475839 0.870925 0.088 Uiso 1 1 calc GR . . . .
H43B H 0.850448 0.571739 0.883956 0.088 Uiso 1 1 calc GR . . . .
H43C H 0.878040 0.489372 0.901746 0.088 Uiso 1 1 calc GR . . . .
C62 C 0.9629(3) 0.4353(10) 0.8787(6) 0.055(4) Uani 1 1 d . . . . .
H62 H 0.950187 0.474122 0.850046 0.066 Uiso 1 1 calc R . . . .
C132 C 0.6108(3) 0.9178(8) 0.3406(5) 0.040(3) Uani 1 1 d . . . . .
C63 C 0.9974(3) 0.3911(11) 0.8710(5) 0.061(4) Uani 1 1 d . . . . .
H63A H 1.010579 0.353495 0.899002 0.092 Uiso 1 1 calc GR . . . .
H63B H 1.015131 0.435592 0.868193 0.092 Uiso 1 1 calc GR . . . .
H63C H 0.988243 0.356250 0.841122 0.092 Uiso 1 1 calc GR . . . .
C55 C 0.9668(5) 0.7192(14) 0.8118(7) 0.096(7) Uani 1 1 d . . . . .
H55A H 0.984824 0.716663 0.845687 0.144 Uiso 1 1 calc GR . . . .
H55B H 0.941837 0.739637 0.811226 0.144 Uiso 1 1 calc GR . . . .
H55C H 0.976507 0.759257 0.793153 0.144 Uiso 1 1 calc GR . . . .
C26 C 0.8064(4) 0.0946(12) 0.4677(7) 0.077(5) Uani 1 1 d . . . . .
H26A H 0.784827 0.055619 0.463642 0.115 Uiso 1 1 calc GR . . . .
H26B H 0.830027 0.068633 0.490507 0.115 Uiso 1 1 calc GR . . . .
H26C H 0.808988 0.103744 0.436019 0.115 Uiso 1 1 calc GR . . . .
C138 C 0.5638(3) 0.7981(11) 0.3404(6) 0.062(4) Uani 1 1 d . . . . .
H13G H 0.562403 0.816083 0.371738 0.093 Uiso 1 1 calc GR . . . .
H13H H 0.585279 0.757831 0.346345 0.093 Uiso 1 1 calc GR . . . .
H13I H 0.539877 0.769149 0.320764 0.093 Uiso 1 1 calc GR . . . .
C72 C 0.5952(5) 0.2585(12) 0.0552(7) 0.071(4) Uani 1 1 d . . . . .
C34 C 0.9182(6) 0.1052(13) 0.7768(6) 0.089(6) Uani 1 1 d . . . . .
H34A H 0.905851 0.157292 0.758702 0.134 Uiso 1 1 calc GR . . . .
H34B H 0.945475 0.116633 0.794213 0.134 Uiso 1 1 calc GR . . . .
H34C H 0.906171 0.089929 0.800304 0.134 Uiso 1 1 calc GR . . . .
C149 C 0.6343(3) 0.6520(9) 0.4548(5) 0.042(3) Uani 1 1 d . . . . .
C28 C 0.8725(4) 0.0014(10) 0.7164(5) 0.052(3) Uani 1 1 d . . . . .
C23 C 0.9449(4) 0.3760(9) 0.6158(5) 0.052(3) Uani 1 1 d . . . . .
H23G H 0.969424 0.368465 0.642936 0.078 Uiso 1 1 calc GR . . . .
H23H H 0.924039 0.375881 0.628514 0.078 Uiso 1 1 calc GR . . . .
H23I H 0.944968 0.431244 0.599401 0.078 Uiso 1 1 calc GR . . . .
C147 C 0.5842(4) 0.7249(11) 0.4757(5) 0.056(4) Uani 1 1 d . . . . .
H147 H 0.575944 0.771920 0.490368 0.067 Uiso 1 1 calc R . . . .
C159 C 0.5478(3) 0.2433(8) 0.2108(5) 0.047(3) Uani 1 1 d . . . . .
H159 H 0.531759 0.216325 0.181479 0.056 Uiso 1 1 calc R . . . .
C128 C 0.6775(4) 0.9494(11) 0.3477(6) 0.058(3) Uani 1 1 d . U . . .
C36 C 0.7897(4) -0.0252(10) 0.5869(6) 0.060(4) Uani 1 1 d . . . . .
H36 H 0.803527 0.014972 0.572281 0.072 Uiso 1 1 calc R . . . .
C29 C 0.8526(4) -0.0339(10) 0.7455(5) 0.055(3) Uani 1 1 d . . . . .
H29 H 0.865544 -0.038816 0.779845 0.066 Uiso 1 1 calc R . . . .
C73 C 0.5933(5) 0.2716(11) 0.0069(6) 0.063(4) Uani 1 1 d . . . . .
H73 H 0.575804 0.238098 -0.018495 0.076 Uiso 1 1 calc R . . . .
C70 C 0.6449(4) 0.3735(13) 0.0797(7) 0.077(5) Uani 1 1 d . . . . .
H70 H 0.662538 0.406083 0.105546 0.093 Uiso 1 1 calc R . . . .
C75 C 0.5703(8) 0.1917(16) 0.0667(8) 0.128(10) Uani 1 1 d . . . . .
H75A H 0.568343 0.140171 0.046386 0.193 Uiso 1 1 calc GR . . . .
H75B H 0.544760 0.215992 0.059966 0.193 Uiso 1 1 calc GR . . . .
H75C H 0.581763 0.175579 0.101256 0.193 Uiso 1 1 calc GR . . . .
C52 C 0.8171(4) 0.6442(13) 0.6007(6) 0.074(5) Uani 1 1 d . . . . .
H52A H 0.818313 0.690436 0.624095 0.110 Uiso 1 1 calc GR . . . .
H52B H 0.790811 0.622359 0.586394 0.110 Uiso 1 1 calc GR . . . .
H52C H 0.825036 0.667292 0.574708 0.110 Uiso 1 1 calc GR . . . .
C67 C 0.7973(10) 0.287(3) 0.8478(16) 0.070(6) Uani 0.52(5) 1 d D U P A 1
H67A H 0.770303 0.289012 0.826345 0.104 Uiso 0.52(5) 1 calc R . P A 1
H67B H 0.803187 0.229534 0.863163 0.104 Uiso 0.52(5) 1 calc R . P A 1
H67C H 0.802352 0.331470 0.873120 0.104 Uiso 0.52(5) 1 calc R . P A 1
C114 C 0.6079(6) 1.0627(10) 0.2563(7) 0.079(5) Uani 1 1 d . . . . .
H11D H 0.589799 1.054477 0.273048 0.119 Uiso 1 1 calc GR . . . .
H11E H 0.597071 1.103733 0.229244 0.119 Uiso 1 1 calc GR . . . .
H11F H 0.632065 1.085684 0.279321 0.119 Uiso 1 1 calc GR . . . .
C125 C 0.7033(5) 0.9031(12) 0.1460(8) 0.106(8) Uani 1 1 d . . . . .
H12G H 0.719786 0.898581 0.126702 0.159 Uiso 1 1 calc GR . . . .
H12H H 0.712345 0.950760 0.169517 0.159 Uiso 1 1 calc GR . . . .
H12I H 0.676920 0.914530 0.124252 0.159 Uiso 1 1 calc GR . . . .
C69 C 0.6423(5) 0.3858(14) 0.0319(7) 0.078(5) Uani 1 1 d . . . . .
H69 H 0.657342 0.428500 0.023887 0.093 Uiso 1 1 calc R . . . .
C71 C 0.6212(7) 0.3126(14) 0.0893(7) 0.098(7) Uani 1 1 d . . . . .
H71 H 0.622837 0.307388 0.122223 0.117 Uiso 1 1 calc R . . . .
C130 C 0.6567(5) 0.9776(11) 0.4172(6) 0.068(4) Uani 1 1 d . . . . .
H130 H 0.661875 1.000567 0.448986 0.082 Uiso 1 1 calc R . . . .
C17 C 0.8878(4) 0.3822(8) 0.5085(5) 0.047(3) Uani 1 1 d . . . . .
H17 H 0.906468 0.426132 0.512859 0.057 Uiso 1 1 calc R . . . .
C82 C 0.8943(10) 0.676(3) 0.3723(10) 0.191(17) Uani 1 1 d . . . . .
H82A H 0.878947 0.706046 0.342287 0.286 Uiso 1 1 calc GR . . . .
H82B H 0.885179 0.615719 0.371003 0.286 Uiso 1 1 calc GR . . . .
H82C H 0.921240 0.675351 0.375344 0.286 Uiso 1 1 calc GR . . . .
C126 C 0.7466(4) 0.7827(13) 0.1864(7) 0.080(5) Uani 1 1 d . . . . .
H12J H 0.745869 0.720574 0.193127 0.120 Uiso 1 1 calc GR . . . .
H12K H 0.763998 0.812079 0.215624 0.120 Uiso 1 1 calc GR . . . .
H12L H 0.755673 0.790990 0.159361 0.120 Uiso 1 1 calc GR . . . .
O108 O 0.7189(3) 0.4086(8) 0.3648(4) 0.067(3) Uani 1 1 d . . . . .
O107 O 0.7171(3) 0.5469(8) 0.2116(4) 0.064(3) Uani 1 1 d . . . . .
C8 C 0.7491(4) 0.2068(12) 0.6668(6) 0.067(4) Uani 1 1 d . . . . .
O10 O 0.7195(3) 0.2107(8) 0.5301(4) 0.068(3) Uani 1 1 d . . . . .
O110 O 0.7811(4) 0.7643(9) 0.3074(6) 0.095(4) Uani 1 1 d . . . . .
C5 C 0.7015(3) 0.3500(10) 0.6284(5) 0.052(3) Uani 1 1 d . . . . .
C108 C 0.7564(4) 0.6216(9) 0.3980(5) 0.052(4) Uani 1 1 d . . . . .
O106 O 0.8210(2) 0.4962(8) 0.3502(4) 0.065(3) Uani 1 1 d . . . . .
O109 O 0.7686(3) 0.6368(10) 0.4402(4) 0.087(4) Uani 1 1 d . . . . .
C107 C 0.7217(3) 0.4738(8) 0.3466(5) 0.043(3) Uani 1 1 d . . . . .
C106 C 0.7250(3) 0.5598(7) 0.2530(5) 0.038(3) Uani 1 1 d . . . . .
C9 C 0.7342(3) 0.2468(10) 0.5680(5) 0.048(3) Uani 1 1 d . . . . .
O6 O 0.6714(3) 0.3706(8) 0.6263(4) 0.069(3) Uani 1 1 d . . . . .
C109 C 0.7643(4) 0.7045(9) 0.3124(5) 0.049(3) Uani 1 1 d . . . . .
C6 C 0.7544(4) 0.4202(10) 0.5878(6) 0.062(4) Uani 1 1 d . . . . .
O9 O 0.7418(4) 0.1380(9) 0.6821(5) 0.094(4) Uani 1 1 d . . . . .
O7 O 0.7492(3) 0.4757(10) 0.5594(6) 0.112(6) Uani 1 1 d . . . . .
C30 C 0.8147(4) -0.0612(10) 0.7246(6) 0.055(4) Uani 1 1 d . . . . .
H30 H 0.801929 -0.080209 0.745399 0.066 Uiso 1 1 calc R . . . .
C105 C 0.7917(3) 0.5304(9) 0.3415(5) 0.047(3) Uani 1 1 d . . . . .
C35 C 0.9415(5) -0.0437(17) 0.7680(7) 0.104(8) Uani 1 1 d . . . . .
H35A H 0.967233 -0.019235 0.783862 0.156 Uiso 1 1 calc GR . . . .
H35B H 0.942244 -0.088373 0.744551 0.156 Uiso 1 1 calc GR . . . .
H35C H 0.932946 -0.069606 0.792672 0.156 Uiso 1 1 calc GR . . . .
C38 C 0.7489(5) 0.0110(13) 0.5740(7) 0.089(6) Uani 1 1 d . . . . .
H38A H 0.731161 -0.036753 0.572291 0.134 Uiso 1 1 calc GR . . . .
H38B H 0.740965 0.040557 0.542378 0.134 Uiso 1 1 calc GR . . . .
H38C H 0.748538 0.052314 0.599249 0.134 Uiso 1 1 calc GR . . . .
C37 C 0.7886(7) -0.1131(18) 0.5638(9) 0.142(12) Uani 1 1 d . . . . .
H37A H 0.774866 -0.154203 0.576881 0.213 Uiso 1 1 calc GR . . . .
H37B H 0.814877 -0.133770 0.571074 0.213 Uiso 1 1 calc GR . . . .
H37C H 0.775526 -0.108375 0.528313 0.213 Uiso 1 1 calc GR . . . .
C165 C 0.6418(4) 0.3766(10) 0.2552(5) 0.054(4) Uani 1 1 d . . . . .
H165 H 0.653976 0.407125 0.287134 0.064 Uiso 1 1 calc R . . . .
C166 C 0.6720(4) 0.3108(13) 0.2499(5) 0.070(5) Uani 1 1 d . . . . .
H16G H 0.678723 0.268701 0.276670 0.104 Uiso 1 1 calc GR . . . .
H16H H 0.695028 0.342380 0.251077 0.104 Uiso 1 1 calc GR . . . .
H16I H 0.661105 0.280300 0.218600 0.104 Uiso 1 1 calc GR . . . .
C167 C 0.6304(5) 0.4469(11) 0.2145(6) 0.067(4) Uani 1 1 d . . . . .
H16J H 0.624212 0.419061 0.182597 0.101 Uiso 1 1 calc GR . . . .
H16K H 0.651796 0.487253 0.220121 0.101 Uiso 1 1 calc GR . . . .
H16L H 0.607978 0.478862 0.215223 0.101 Uiso 1 1 calc GR . . . .
C143 C 0.6522(3) 0.2328(8) 0.3779(5) 0.041(3) Uani 1 1 d . . . . .
H14A H 0.629285 0.196577 0.364118 0.062 Uiso 1 1 calc GR . . . .
H14B H 0.668500 0.209456 0.409645 0.062 Uiso 1 1 calc GR . . . .
H14C H 0.666395 0.233094 0.355689 0.062 Uiso 1 1 calc GR . . . .
C92 C 0.968(2) 0.488(4) 0.4396(14) 0.137(14) Uani 0.5 1 d D U P B -1
H92 H 0.948349 0.483944 0.408069 0.164 Uiso 0.5 1 calc R . P B -1
C91 C 0.9615(17) 0.538(4) 0.4765(15) 0.134(13) Uani 0.5 1 d DG U P B -1
H91 H 0.938023 0.568165 0.469594 0.160 Uiso 0.5 1 calc R . P B -1
C90 C 0.9905(16) 0.544(4) 0.5236(14) 0.136(13) Uani 0.5 1 d DG U P B -1
C95 C 1.0257(16) 0.499(3) 0.5339(16) 0.133(13) Uani 0.5 1 d DG U P B -1
H95 H 1.045074 0.503041 0.565432 0.159 Uiso 0.5 1 calc R . P B -1
C94 C 1.032(2) 0.449(3) 0.497(2) 0.136(13) Uani 0.5 1 d DG U P B -1
H94 H 1.055400 0.418819 0.503908 0.163 Uiso 0.5 1 calc R . P B -1
C93 C 1.003(2) 0.443(4) 0.4499(19) 0.138(13) Uani 0.5 1 d DG U P B -1
H93 H 1.007038 0.409270 0.425226 0.166 Uiso 0.5 1 calc R . P B -1
C233 C 0.7075(10) 0.957(3) 0.3190(14) 0.058(3) Uani 0.50(3) 1 d . U P C 2
H233 H 0.699637 0.912817 0.292180 0.070 Uiso 0.50(3) 1 calc R . P C 2
C234 C 0.7065(10) 1.041(2) 0.2964(14) 0.068(4) Uani 0.50(3) 1 d . U P C 2
H23A H 0.680316 1.052884 0.273890 0.101 Uiso 0.50(3) 1 calc R . P C 2
H23B H 0.714437 1.085783 0.321696 0.101 Uiso 0.50(3) 1 calc R . P C 2
H23C H 0.723863 1.040698 0.278283 0.101 Uiso 0.50(3) 1 calc R . P C 2
C235 C 0.7456(9) 0.930(2) 0.3541(13) 0.063(4) Uani 0.50(3) 1 d . U P C 2
H23D H 0.743598 0.873089 0.367490 0.095 Uiso 0.50(3) 1 calc R . P C 2
H23E H 0.763907 0.927655 0.337322 0.095 Uiso 0.50(3) 1 calc R . P C 2
H23F H 0.754481 0.972741 0.380735 0.095 Uiso 0.50(3) 1 calc R . P C 2
C65 C 0.8242(6) 0.304(4) 0.8158(14) 0.064(6) Uani 0.52(5) 1 d D U P A 1
H65 H 0.817415 0.360846 0.797925 0.077 Uiso 0.52(5) 1 calc R . P A 1
C87 C 0.4605(9) 0.497(2) 0.0172(15) 0.135(11) Uani 0.5 1 d . U P D -1
H87 H 0.435806 0.514882 0.015526 0.162 Uiso 0.5 1 calc R . P D -1
C86 C 0.4816(11) 0.436(2) 0.0530(13) 0.132(11) Uani 0.5 1 d G U P D -1
H86 H 0.471088 0.413195 0.075385 0.158 Uiso 0.5 1 calc R . P D -1
C85 C 0.5186(10) 0.4096(19) 0.0555(12) 0.130(11) Uani 0.5 1 d G U P D -1
H85 H 0.532709 0.368851 0.079506 0.156 Uiso 0.5 1 calc R . P D -1
C84 C 0.5343(9) 0.444(2) 0.0221(13) 0.125(11) Uani 0.5 1 d DG U P D -1
H84 H 0.559049 0.426192 0.023769 0.150 Uiso 0.5 1 calc R . P D -1
C83 C 0.5132(11) 0.505(3) -0.0137(14) 0.128(11) Uani 0.5 1 d DG U P D -1
C88 C 0.4763(11) 0.531(3) -0.0162(15) 0.132(11) Uani 0.5 1 d DG U P D -1
H88 H 0.462147 0.572225 -0.040213 0.158 Uiso 0.5 1 calc R . P D -1
C89 C 0.5261(15) 0.528(3) -0.0520(15) 0.134(12) Uani 0.5 1 d D U P D -1
H89A H 0.508466 0.570424 -0.073469 0.200 Uiso 0.5 1 calc R . P D -1
H89B H 0.551784 0.553463 -0.037998 0.200 Uiso 0.5 1 calc R . P D -1
H89C H 0.527019 0.476141 -0.070809 0.200 Uiso 0.5 1 calc R . P D -1
C96 C 0.9846(15) 0.598(3) 0.5596(17) 0.145(14) Uani 0.5 1 d D U P B -1
H96A H 0.971929 0.563879 0.577763 0.217 Uiso 0.5 1 calc GR . P B -1
H96B H 0.968342 0.646958 0.543703 0.217 Uiso 0.5 1 calc GR . P B -1
H96C H 1.009281 0.618888 0.582229 0.217 Uiso 0.5 1 calc GR . P B -1
C133 C 0.7132(10) 0.936(3) 0.3353(14) 0.058(3) Uani 0.50(3) 1 d . U P C 1
H133 H 0.705981 0.899239 0.305208 0.070 Uiso 0.50(3) 1 calc R . P C 1
C135 C 0.7493(8) 0.895(2) 0.3748(13) 0.058(5) Uani 0.50(3) 1 d . U P C 1
H13J H 0.769916 0.889859 0.361743 0.086 Uiso 0.50(3) 1 calc R . P C 1
H13K H 0.757816 0.931204 0.403999 0.086 Uiso 0.50(3) 1 calc R . P C 1
H13L H 0.742893 0.836634 0.383246 0.086 Uiso 0.50(3) 1 calc R . P C 1
C134 C 0.7249(10) 1.036(2) 0.3213(14) 0.067(4) Uani 0.50(3) 1 d . U P C 1
H13M H 0.747919 1.031820 0.312868 0.100 Uiso 0.50(3) 1 calc R . P C 1
H13N H 0.703705 1.059150 0.293385 0.100 Uiso 0.50(3) 1 calc R . P C 1
H13O H 0.729987 1.074392 0.349452 0.100 Uiso 0.50(3) 1 calc R . P C 1
C67A C 0.7952(11) 0.283(3) 0.8274(16) 0.068(6) Uani 0.48(5) 1 d D U P A 2
H67D H 0.794456 0.336264 0.845178 0.102 Uiso 0.48(5) 1 calc R . P A 2
H67E H 0.770658 0.275112 0.800427 0.102 Uiso 0.48(5) 1 calc R . P A 2
H67F H 0.799877 0.233221 0.849704 0.102 Uiso 0.48(5) 1 calc R . P A 2
C65A C 0.8278(7) 0.289(4) 0.8069(15) 0.065(6) Uani 0.48(5) 1 d D U P A 2
H65A H 0.822706 0.340266 0.784520 0.078 Uiso 0.48(5) 1 calc R . P A 2
C66A C 0.8311(12) 0.207(3) 0.7782(13) 0.064(6) Uani 0.48(5) 1 d D U P A 2
H66D H 0.852079 0.214741 0.766172 0.096 Uiso 0.48(5) 1 calc R . P A 2
H66E H 0.836246 0.156497 0.799831 0.096 Uiso 0.48(5) 1 calc R . P A 2
H66F H 0.807027 0.198388 0.750553 0.096 Uiso 0.48(5) 1 calc R . P A 2

loop_
_atom_site_aniso_label
_atom_site_aniso_U_11
_atom_site_aniso_U_22
_atom_site_aniso_U_33
_atom_site_aniso_U_23
_atom_site_aniso_U_13
_atom_site_aniso_U_12
W101 0.02017(17) 0.0370(2) 0.0439(3) 0.0030(2) 0.01211(19) 0.00052(19)
W1 0.02313(19) 0.0355(2) 0.0500(3) -0.0002(2) 0.0105(2) 0.00310(19)
Al2 0.0213(12) 0.0273(16) 0.0399(17) -0.0002(13) 0.0099(12) 0.0030(11)
Al10 0.0179(11) 0.0282(15) 0.0305(15) 0.0030(12) 0.0066(10) -0.0004(10)
Al1 0.0283(13) 0.0256(16) 0.0385(17) -0.0019(13) 0.0144(12) 0.0004(12)
Al3 0.0302(13) 0.0211(15) 0.0369(16) -0.0014(12) 0.0144(12) -0.0009(11)
O1 0.025(3) 0.027(4) 0.039(4) -0.008(3) 0.010(3) -0.003(3)
O101 0.023(3) 0.029(4) 0.040(4) 0.003(3) 0.011(3) -0.006(3)
O2 0.026(3) 0.030(4) 0.049(5) -0.008(3) 0.014(3) 0.001(3)
O104 0.019(3) 0.033(4) 0.042(4) 0.004(3) 0.009(3) 0.000(3)
O103 0.031(3) 0.027(4) 0.041(4) 0.004(3) 0.014(3) 0.000(3)
O3 0.025(3) 0.041(5) 0.046(4) 0.000(4) 0.011(3) 0.007(3)
O4 0.019(3) 0.039(5) 0.047(4) -0.012(4) 0.007(3) 0.003(3)
O102 0.016(3) 0.036(4) 0.040(4) 0.009(3) 0.009(3) 0.002(3)
O8 0.051(5) 0.057(6) 0.069(7) -0.017(6) 0.010(5) 0.016(5)
C7 0.032(5) 0.044(7) 0.049(7) -0.003(6) 0.005(5) 0.018(5)
N101 0.028(4) 0.029(5) 0.040(5) 0.001(4) 0.014(3) 0.003(4)
C101 0.021(4) 0.034(6) 0.031(5) -0.005(4) 0.011(4) -0.002(4)
N104 0.027(4) 0.031(5) 0.031(4) 0.009(4) 0.012(3) -0.004(3)
C56 0.037(5) 0.039(6) 0.030(5) 0.002(5) 0.014(4) 0.013(5)
C1 0.027(4) 0.028(5) 0.028(5) 0.005(4) 0.008(4) 0.005(4)
C161 0.034(5) 0.033(6) 0.047(7) -0.013(5) 0.016(5) -0.004(4)
C10 0.058(7) 0.046(8) 0.055(8) -0.001(6) 0.027(6) 0.008(6)
O105 0.019(3) 0.051(5) 0.051(5) 0.016(4) 0.007(3) 0.003(3)
N103 0.022(3) 0.026(4) 0.033(5) 0.004(4) 0.007(3) -0.002(3)
N1 0.026(4) 0.028(5) 0.040(5) -0.007(4) 0.010(3) 0.000(3)
O5 0.025(3) 0.064(6) 0.060(5) -0.018(5) 0.000(4) 0.015(3)
N2 0.027(4) 0.030(5) 0.044(5) -0.010(4) 0.016(4) -0.003(4)
C139 0.049(6) 0.048(7) 0.026(5) 0.013(5) 0.011(5) 0.009(6)
C154 0.044(6) 0.062(9) 0.057(8) -0.001(7) 0.007(6) -0.002(6)
C141 0.022(4) 0.043(7) 0.037(6) 0.003(5) 0.007(4) 0.001(4)
C2 0.029(4) 0.021(4) 0.041(6) 0.011(5) 0.016(4) -0.003(4)
C111 0.039(5) 0.033(6) 0.043(6) 0.008(5) 0.017(5) 0.006(5)
C124 0.036(6) 0.062(9) 0.051(7) -0.021(7) 0.018(5) -0.013(6)
N4 0.025(4) 0.033(5) 0.034(5) -0.001(4) 0.007(3) 0.005(3)
N102 0.037(4) 0.028(5) 0.047(6) -0.005(4) 0.020(4) -0.002(4)
C156 0.025(4) 0.023(5) 0.042(6) -0.008(5) 0.005(4) -0.002(4)
C153 0.029(5) 0.036(6) 0.043(6) -0.007(5) 0.003(4) -0.012(4)
C41 0.022(4) 0.032(6) 0.059(7) -0.010(6) 0.006(4) 0.008(4)
C122 0.044(6) 0.068(10) 0.056(8) -0.006(7) 0.023(6) 0.005(6)
C117 0.046(6) 0.031(6) 0.055(8) -0.006(5) 0.018(5) -0.011(5)
C11 0.021(4) 0.039(6) 0.042(6) -0.005(5) 0.014(4) 0.001(4)
C140 0.024(4) 0.027(5) 0.030(5) 0.011(4) 0.006(4) 0.002(4)
C116 0.048(6) 0.031(6) 0.044(6) -0.007(5) 0.028(5) -0.007(5)
C155 0.047(6) 0.045(8) 0.058(8) -0.004(6) 0.019(6) 0.009(6)
C53 0.036(6) 0.072(10) 0.060(8) -0.002(8) 0.009(6) -0.023(6)
C4 0.021(4) 0.035(6) 0.043(6) 0.006(5) 0.006(4) 0.006(4)
C163 0.043(6) 0.056(8) 0.054(8) 0.011(7) 0.015(5) -0.003(6)
C144 0.033(5) 0.034(6) 0.039(6) -0.004(5) 0.015(4) -0.004(4)
C145 0.039(5) 0.039(6) 0.042(6) 0.007(5) 0.020(5) -0.005(5)
C21 0.033(5) 0.044(7) 0.050(7) 0.004(6) 0.011(5) -0.014(5)
C115 0.027(4) 0.023(5) 0.042(6) -0.004(4) 0.015(4) 0.002(4)
C25 0.024(5) 0.103(13) 0.073(10) -0.004(9) -0.003(6) -0.004(7)
C103 0.018(4) 0.029(5) 0.039(6) -0.006(4) 0.014(4) 0.001(4)
C40 0.027(5) 0.023(5) 0.042(6) -0.002(4) 0.006(4) 0.004(4)
C32 0.045(6) 0.034(6) 0.076(9) 0.005(6) 0.035(6) 0.002(5)
N3 0.028(4) 0.028(5) 0.033(5) 0.001(4) 0.010(3) 0.004(3)
C18 0.062(7) 0.048(8) 0.039(7) 0.007(6) 0.009(6) 0.009(6)
C66 0.040(8) 0.080(12) 0.055(9) 0.017(9) -0.007(9) -0.008(8)
C14 0.055(7) 0.024(7) 0.095(11) 0.009(6) 0.045(7) 0.013(5)
C157 0.018(4) 0.031(6) 0.046(6) -0.002(5) 0.008(4) -0.001(4)
C102 0.024(4) 0.026(5) 0.029(5) -0.008(4) 0.010(4) -0.002(4)
C54 0.065(9) 0.083(13) 0.089(12) 0.034(11) 0.020(9) 0.019(9)
C120 0.026(5) 0.057(8) 0.040(6) 0.024(6) 0.009(4) 0.024(5)
C110 0.063(8) 0.047(8) 0.051(8) 0.014(7) 0.020(6) 0.014(7)
C150 0.049(6) 0.044(7) 0.049(7) -0.004(6) 0.026(5) 0.003(5)
C57 0.035(5) 0.040(7) 0.041(6) -0.003(5) 0.009(5) 0.006(5)
C151 0.076(10) 0.087(14) 0.088(13) 0.016(11) 0.038(9) -0.023(10)
C19 0.045(6) 0.056(8) 0.041(7) 0.014(6) 0.007(5) 0.020(6)
C27 0.039(5) 0.029(6) 0.071(9) 0.011(6) 0.026(6) 0.005(5)
C104 0.021(4) 0.035(6) 0.040(6) -0.008(5) 0.009(4) 0.003(4)
C31 0.049(7) 0.048(8) 0.103(13) 0.010(8) 0.048(8) 0.003(6)
C58 0.039(6) 0.068(10) 0.054(8) 0.000(7) 0.011(6) 0.016(6)
C127 0.046(6) 0.032(7) 0.060(8) -0.016(6) 0.022(6) -0.008(5)
C74 0.074(10) 0.103(15) 0.051(9) 0.013(9) 0.026(8) 0.009(10)
C158 0.021(4) 0.045(7) 0.052(7) -0.008(6) 0.011(5) 0.002(5)
C59 0.051(7) 0.064(9) 0.055(8) 0.018(7) 0.024(6) 0.018(7)
C146 0.060(7) 0.062(9) 0.045(7) 0.005(6) 0.033(6) 0.014(7)
C22 0.047(7) 0.062(9) 0.061(9) 0.010(7) 0.021(6) -0.006(6)
C20 0.034(5) 0.044(7) 0.031(6) 0.004(5) 0.006(4) 0.000(5)
C131 0.055(7) 0.054(8) 0.043(7) -0.012(6) 0.017(6) 0.009(6)
C24 0.034(6) 0.056(8) 0.057(8) -0.004(7) 0.006(5) 0.000(6)
C13 0.030(5) 0.020(5) 0.061(7) -0.003(5) 0.016(5) 0.000(4)
C15 0.036(5) 0.033(6) 0.038(6) -0.002(5) 0.016(5) -0.002(4)
C137 0.053(8) 0.060(10) 0.105(14) 0.000(10) 0.032(9) 0.014(7)
C136 0.033(5) 0.048(7) 0.060(8) -0.008(6) 0.020(5) 0.001(5)
C162 0.028(5) 0.049(7) 0.044(6) -0.006(6) 0.011(5) -0.010(5)
C39 0.046(6) 0.024(6) 0.088(10) 0.005(6) 0.035(7) 0.008(5)
C49 0.042(6) 0.041(7) 0.050(7) -0.003(6) 0.017(5) -0.007(5)
C42 0.025(5) 0.040(7) 0.055(7) -0.001(6) 0.015(5) 0.007(4)
C44 0.029(4) 0.031(5) 0.047(6) 0.002(5) 0.020(5) 0.003(4)
C160 0.049(6) 0.049(7) 0.034(6) -0.008(5) 0.018(5) -0.007(5)
C142 0.024(4) 0.031(5) 0.038(6) 0.011(5) 0.012(4) 0.003(4)
C152 0.038(6) 0.055(9) 0.083(11) -0.008(8) 0.015(6) 0.009(6)
C50 0.038(6) 0.068(10) 0.048(7) 0.022(7) 0.012(5) 0.005(6)
C12 0.029(5) 0.041(7) 0.048(7) -0.004(5) 0.012(5) 0.001(5)
C61 0.055(7) 0.056(9) 0.051(8) 0.004(7) 0.021(6) 0.002(6)
C45 0.037(5) 0.041(7) 0.050(7) 0.011(6) 0.022(5) -0.001(5)
C164 0.034(5) 0.058(8) 0.068(8) -0.005(7) 0.027(6) -0.009(6)
C129 0.052(7) 0.052(9) 0.071(10) -0.035(8) 0.006(7) -0.012(6)
C113 0.064(7) 0.022(6) 0.058(8) 0.000(5) 0.026(6) 0.009(5)
C46 0.049(7) 0.051(8) 0.061(8) 0.007(7) 0.032(6) 0.000(6)
C47 0.058(7) 0.055(9) 0.064(9) 0.023(7) 0.028(7) -0.009(7)
C112 0.069(8) 0.035(7) 0.061(9) 0.015(6) 0.031(7) 0.017(6)
C16 0.035(5) 0.035(6) 0.036(6) 0.003(5) 0.010(4) 0.002(5)
C51 0.061(8) 0.070(11) 0.067(10) 0.003(8) 0.025(7) -0.016(8)
C123 0.045(6) 0.063(9) 0.049(7) -0.011(7) 0.019(5) -0.010(6)
C3 0.034(5) 0.024(5) 0.033(5) 0.001(4) 0.015(4) 0.001(4)
C118 0.050(6) 0.050(7) 0.047(7) -0.006(6) 0.023(6) 0.013(5)
C119 0.034(5) 0.047(7) 0.051(7) -0.005(6) 0.022(5) 0.006(5)
C60 0.050(7) 0.053(8) 0.048(8) 0.000(6) 0.010(6) 0.007(6)
C48 0.041(6) 0.045(8) 0.082(10) 0.002(7) 0.024(6) -0.011(6)
C33 0.057(8) 0.092(14) 0.062(10) 0.018(9) 0.011(7) -0.016(8)
C64 0.055(8) 0.079(12) 0.089(13) -0.019(10) 0.021(8) 0.004(8)
C76 0.118(17) 0.093(17) 0.105(17) 0.005(14) 0.053(14) -0.001(14)
C81 0.071(12) 0.22(4) 0.118(19) -0.09(2) 0.037(12) -0.042(16)
C80 0.27(5) 0.23(5) 0.14(3) -0.09(3) 0.01(3) -0.05(4)
C79 0.54(10) 0.12(3) 0.12(3) -0.06(2) 0.07(4) -0.12(5)
C78 0.21(4) 0.12(3) 0.14(3) 0.02(2) -0.02(2) -0.09(3)
C77 0.061(11) 0.073(15) 0.21(3) 0.019(17) -0.001(14) -0.015(10)
C148 0.043(6) 0.046(7) 0.050(7) -0.015(6) 0.015(5) -0.013(5)
C121 0.027(5) 0.061(8) 0.049(7) -0.007(6) 0.019(5) -0.006(5)
C43 0.065(8) 0.061(9) 0.059(9) 0.007(7) 0.032(7) 0.021(7)
C62 0.033(6) 0.055(9) 0.072(9) 0.016(7) 0.012(6) 0.009(5)
C132 0.039(5) 0.036(6) 0.050(7) -0.015(6) 0.021(5) 0.001(5)
C63 0.031(6) 0.087(12) 0.061(9) -0.003(8) 0.010(5) 0.009(6)
C55 0.076(11) 0.111(17) 0.086(13) -0.054(13) 0.012(9) -0.036(11)
C26 0.056(8) 0.072(11) 0.083(11) -0.016(10) 0.003(8) 0.001(8)
C138 0.032(6) 0.082(11) 0.077(10) -0.022(9) 0.024(6) -0.010(6)
C72 0.079(10) 0.061(10) 0.071(11) -0.007(9) 0.024(9) -0.007(8)
C34 0.105(14) 0.092(15) 0.051(9) 0.019(10) 0.004(9) -0.029(12)
C149 0.039(6) 0.045(7) 0.042(6) -0.007(5) 0.015(5) -0.003(5)
C28 0.042(6) 0.050(8) 0.061(8) -0.001(7) 0.015(6) 0.000(6)
C23 0.047(6) 0.046(8) 0.051(8) -0.003(6) 0.003(6) -0.008(6)
C147 0.068(8) 0.058(9) 0.056(8) -0.013(7) 0.040(7) -0.005(7)
C159 0.035(5) 0.039(7) 0.058(8) -0.018(6) 0.008(5) -0.004(5)
C128 0.048(5) 0.058(6) 0.072(7) -0.016(5) 0.026(5) -0.018(5)
C36 0.048(7) 0.050(9) 0.083(11) 0.017(8) 0.023(7) -0.009(6)
C29 0.066(8) 0.054(9) 0.053(8) 0.011(7) 0.032(7) 0.004(7)
C73 0.074(9) 0.059(10) 0.056(9) 0.001(8) 0.023(7) 0.006(8)
C70 0.059(8) 0.085(13) 0.073(11) 0.014(10) 0.006(8) -0.006(8)
C75 0.22(3) 0.093(18) 0.093(17) -0.029(14) 0.082(19) -0.05(2)
C52 0.056(8) 0.095(14) 0.066(10) 0.028(10) 0.017(7) 0.015(8)
C67 0.044(7) 0.083(11) 0.060(11) 0.014(10) -0.007(10) -0.006(7)
C114 0.132(15) 0.034(8) 0.092(13) -0.011(8) 0.066(12) 0.021(9)
C125 0.076(11) 0.048(10) 0.16(2) 0.022(12) -0.003(12) -0.032(9)
C69 0.062(9) 0.086(14) 0.089(13) -0.003(11) 0.032(9) 0.003(9)
C71 0.146(18) 0.088(14) 0.051(10) -0.008(10) 0.025(11) -0.037(14)
C130 0.081(10) 0.067(11) 0.055(9) -0.036(8) 0.023(8) -0.007(8)
C17 0.059(7) 0.036(7) 0.042(7) 0.002(5) 0.013(6) -0.007(5)
C82 0.22(4) 0.26(5) 0.11(2) -0.04(3) 0.08(2) 0.05(3)
C126 0.045(8) 0.091(13) 0.095(13) -0.005(11) 0.014(8) -0.004(8)
O108 0.044(5) 0.065(7) 0.081(7) 0.031(6) 0.008(5) 0.009(5)
O107 0.047(5) 0.087(8) 0.060(7) 0.008(6) 0.021(5) 0.005(5)
C8 0.038(7) 0.075(11) 0.069(10) -0.003(8) -0.004(6) -0.019(7)
O10 0.058(5) 0.095(9) 0.039(5) -0.011(6) 0.003(4) -0.017(6)
O110 0.099(9) 0.070(8) 0.138(12) -0.008(8) 0.071(9) -0.041(7)
C5 0.031(5) 0.058(8) 0.070(9) -0.013(7) 0.021(5) 0.012(5)
C108 0.044(6) 0.068(9) 0.054(8) 0.048(7) 0.032(6) 0.024(6)
O106 0.037(4) 0.080(8) 0.077(7) 0.004(6) 0.018(4) 0.024(5)
O109 0.067(6) 0.139(12) 0.057(7) 0.005(7) 0.023(5) 0.024(7)
C107 0.030(5) 0.033(7) 0.063(8) 0.012(6) 0.013(5) 0.004(4)
C106 0.040(5) 0.021(5) 0.054(8) 0.028(5) 0.021(5) 0.009(4)
C9 0.030(5) 0.051(7) 0.064(9) 0.007(6) 0.020(6) 0.005(5)
O6 0.037(5) 0.080(8) 0.085(8) -0.014(6) 0.018(5) 0.015(5)
C109 0.051(7) 0.049(8) 0.052(7) -0.019(6) 0.025(6) -0.011(6)
C6 0.033(5) 0.049(8) 0.093(11) 0.017(8) 0.011(6) 0.002(6)
O9 0.098(9) 0.074(8) 0.095(9) 0.013(7) 0.016(7) -0.042(8)
O7 0.051(6) 0.104(10) 0.163(14) 0.095(10) 0.016(7) 0.001(6)
C30 0.054(7) 0.051(8) 0.077(10) 0.016(7) 0.045(7) 0.004(6)
C105 0.040(6) 0.046(7) 0.054(8) 0.002(6) 0.017(5) 0.012(5)
C35 0.067(10) 0.17(2) 0.079(13) 0.045(15) 0.028(9) 0.021(13)
C38 0.073(11) 0.068(12) 0.107(15) -0.006(11) 0.009(10) 0.015(9)
C37 0.119(18) 0.15(3) 0.12(2) -0.052(18) 0.000(15) 0.069(18)
C165 0.055(7) 0.072(10) 0.041(7) -0.023(7) 0.026(6) -0.028(7)
C166 0.040(6) 0.115(15) 0.057(9) -0.020(9) 0.022(6) -0.015(8)
C167 0.083(10) 0.061(10) 0.067(10) -0.022(8) 0.037(8) -0.038(9)
C143 0.029(5) 0.028(6) 0.060(8) -0.003(5) 0.008(5) -0.001(4)
C92 0.15(2) 0.08(2) 0.18(4) 0.04(3) 0.06(3) -0.051(16)
C91 0.15(2) 0.08(2) 0.17(4) 0.04(3) 0.06(3) -0.051(16)
C90 0.15(2) 0.08(2) 0.17(4) 0.03(3) 0.06(3) -0.050(16)
C95 0.15(2) 0.08(2) 0.17(4) 0.04(3) 0.06(3) -0.051(16)
C94 0.15(2) 0.08(2) 0.17(4) 0.04(3) 0.05(3) -0.048(16)
C93 0.15(2) 0.08(2) 0.18(4) 0.04(3) 0.06(3) -0.049(16)
C233 0.048(5) 0.059(6) 0.072(7) -0.016(5) 0.026(5) -0.018(5)
C234 0.056(7) 0.066(8) 0.077(9) -0.016(8) 0.020(7) -0.017(7)
C235 0.053(6) 0.062(8) 0.076(9) -0.013(7) 0.025(7) -0.016(7)
C65 0.041(6) 0.079(11) 0.055(10) 0.017(9) -0.004(8) -0.009(7)
C87 0.142(18) 0.12(2) 0.16(2) -0.089(19) 0.076(19) -0.062(17)
C86 0.141(18) 0.12(2) 0.16(2) -0.088(19) 0.084(19) -0.064(17)
C85 0.137(18) 0.11(2) 0.16(2) -0.088(19) 0.082(18) -0.061(16)
C84 0.134(18) 0.11(2) 0.16(2) -0.093(18) 0.087(18) -0.062(16)
C83 0.141(17) 0.11(2) 0.16(2) -0.091(18) 0.087(18) -0.070(16)
C88 0.140(17) 0.11(2) 0.16(2) -0.090(19) 0.077(19) -0.067(16)
C89 0.145(19) 0.12(2) 0.16(3) -0.08(2) 0.09(2) -0.073(18)
C96 0.16(3) 0.09(2) 0.18(4) 0.03(3) 0.06(3) -0.046(18)
C133 0.048(5) 0.059(6) 0.072(7) -0.016(5) 0.026(5) -0.018(5)
C135 0.046(7) 0.063(10) 0.074(10) -0.008(8) 0.035(8) -0.011(8)
C134 0.059(7) 0.066(8) 0.073(9) -0.014(7) 0.022(7) -0.016(7)
C67A 0.043(7) 0.082(11) 0.058(11) 0.016(10) -0.007(10) -0.006(7)
C65A 0.042(6) 0.079(11) 0.055(10) 0.016(9) -0.005(8) -0.008(7)
C66A 0.042(8) 0.078(12) 0.054(9) 0.013(9) -0.004(9) -0.010(9)

loop_
_atom_type_symbol
_atom_type_description
_atom_type_scat_dispersion_real
_atom_type_scat_dispersion_imag
_atom_type_scat_source
C C 0.0181 0.0091 'International Tables Vol C Tables 4.2.6.8 and 6.1.1.4'
H H 0.0000 0.0000 'International Tables Vol C Tables 4.2.6.8 and 6.1.1.4'
Al Al 0.2130 0.2455 'International Tables Vol C Tables 4.2.6.8 and 6.1.1.4'
N N 0.0311 0.0180 'International Tables Vol C Tables 4.2.6.8 and 6.1.1.4'
O O 0.0492 0.0322 'International Tables Vol C Tables 4.2.6.8 and 6.1.1.4'
W W -5.4734 5.5774 'International Tables Vol C Tables 4.2.6.8 and 6.1.1.4'

loop_
_exptl_crystal_face_index_h
_exptl_crystal_face_index_k
_exptl_crystal_face_index_l
_exptl_crystal_face_perp_dist
11 1 -18 0.0256
-11 -1 18 0.0256
-1 10 1 0.1230
-11 4 17 0.0664
9 7 -14 0.0919
-8 -6 14 0.0791
4 -9 -7 0.1014
-11 0 18 0.0301
11 0 -18 0.0232
19 0 4 0.0213
-20 1 -3 0.0346
-18 0 -6 0.0364

loop_
_geom_angle_atom_site_label_1
_geom_angle_atom_site_label_2
_geom_angle_atom_site_label_3
_geom_angle
C108 W101 C101 97.5(4)
C108 W101 C107 84.5(5)
C108 W101 C106 178.1(4)
C108 W101 C109 90.8(5)
C108 W101 C105 88.0(5)
C107 W101 C101 96.7(4)
C106 W101 C101 84.2(4)
C106 W101 C107 96.1(5)
C106 W101 C109 88.4(5)
C109 W101 C101 89.3(5)
C109 W101 C107 172.8(5)
C105 W101 C101 174.2(5)
C105 W101 C107 85.5(5)
C105 W101 C106 90.2(5)
C105 W101 C109 88.8(5)
C7 W1 C1 93.9(4)
C8 W1 C7 97.4(6)
C8 W1 C1 90.7(5)
C8 W1 C5 86.3(6)
C8 W1 C9 86.5(6)
C8 W1 C6 169.1(5)
C5 W1 C7 83.4(5)
C5 W1 C1 175.6(5)
C5 W1 C9 90.9(5)
C9 W1 C7 172.8(5)
C9 W1 C1 92.1(4)
C6 W1 C7 91.1(6)
C6 W1 C1 95.6(4)
C6 W1 C5 87.9(6)
C6 W1 C9 84.3(6)
O2 Al2 O4 102.6(4)
O2 Al2 N4 114.6(4)
O2 Al2 N3 114.9(4)
O4 Al2 N4 111.8(4)
O4 Al2 N3 112.8(4)
N3 Al2 N4 100.6(4)
O104 Al10 N104 113.9(4)
O104 Al10 N103 113.2(4)
O102 Al10 O104 102.6(4)
O102 Al10 N104 112.5(4)
O102 Al10 N103 115.5(4)
N103 Al10 N104 99.6(4)
O1 Al1 N1 117.7(4)
O1 Al1 N2 115.7(4)
O3 Al1 O1 99.7(4)
O3 Al1 N1 111.4(4)
O3 Al1 N2 112.7(4)
N1 Al1 N2 100.2(4)
O101 Al3 N101 115.9(4)
O101 Al3 N102 116.6(4)
O103 Al3 O101 98.8(3)
O103 Al3 N101 113.3(4)
O103 Al3 N102 113.3(4)
N102 Al3 N101 99.7(4)
C1 O1 Al1 131.5(6)
C101 O101 Al3 129.9(6)
C2 O2 Al2 126.3(6)
C104 O104 Al10 127.5(6)
C103 O103 Al3 125.5(6)
C3 O3 Al1 124.6(6)
C4 O4 Al2 126.5(6)
C102 O102 Al10 125.6(6)
O8 C7 W1 171.3(9)
C111 N101 Al3 121.8(8)
C111 N101 C115 119.5(9)
C115 N101 Al3 118.6(7)
O101 C101 W101 118.9(6)
O101 C101 C102 116.8(8)
C102 C101 W101 124.2(7)
C140 N104 Al10 118.3(8)
C140 N104 C144 121.0(9)
C144 N104 Al10 120.5(7)
C57 C56 N4 120.7(11)
C61 C56 N4 120.8(10)
C61 C56 C57 118.5(11)
O1 C1 W1 118.9(7)
O1 C1 C2 114.0(8)
C2 C1 W1 127.0(7)
C156 C161 C160 118.3(10)
C156 C161 C165 123.9(10)
C160 C161 C165 117.7(11)
C156 N103 Al10 123.1(7)
C142 N103 Al10 117.7(7)
C142 N103 C156 119.1(9)
C11 N1 Al1 119.7(8)
C11 N1 C15 119.9(9)
C15 N1 Al1 120.0(7)
C27 N2 Al1 117.9(7)
C13 N2 Al1 120.8(8)
C13 N2 C27 121.0(10)
C140 C141 C142 127.0(10)
O2 C2 C1 114.0(8)
O2 C2 C3 119.4(9)
C3 C2 C1 126.7(10)
N101 C111 C110 120.5(11)
N101 C111 C112 122.7(11)
C112 C111 C110 116.8(11)
C120 C124 C126 110.9(12)
C125 C124 C120 115.2(12)
C125 C124 C126 108.3(13)
C56 N4 Al2 121.6(7)
C42 N4 Al2 120.2(8)
C42 N4 C56 118.2(9)
C127 N102 Al3 121.4(8)
C113 N102 Al3 122.3(8)
C113 N102 C127 116.1(10)
C161 C156 N103 120.2(9)
C157 C156 C161 120.1(10)
C157 C156 N103 119.4(10)
C154 C153 C149 113.6(11)
C155 C153 C154 108.8(10)
C155 C153 C149 109.4(10)
C40 C41 C42 128.0(10)
C116 C117 C118 121.9(11)
N1 C11 C10 119.9(11)
N1 C11 C12 124.3(10)
C12 C11 C10 115.7(10)
N104 C140 C139 118.7(10)
N104 C140 C141 124.4(10)
C141 C140 C139 116.8(9)
C117 C116 C115 119.0(10)
C117 C116 C121 118.2(11)
C115 C116 C121 122.7(10)
C54 C53 C49 112.3(13)
C54 C53 C55 108.5(13)
C55 C53 C49 109.9(14)
O4 C4 C3 118.4(8)
O5 C4 O4 121.5(10)
O5 C4 C3 120.2(10)
C145 C144 N104 117.8(10)
C149 C144 N104 122.7(9)
C149 C144 C145 119.5(11)
C144 C145 C150 123.2(11)
C146 C145 C144 117.5(11)
C146 C145 C150 119.2(10)
C22 C21 C16 111.0(11)
C22 C21 C23 109.5(11)
C23 C21 C16 109.3(10)
C116 C115 N101 120.2(9)
C116 C115 C120 121.0(10)
C120 C115 N101 118.8(10)
O103 C103 C102 123.7(9)
O103 C103 C104 111.8(8)
C102 C103 C104 124.4(10)
C41 C40 C39 118.6(10)
N3 C40 C41 122.4(10)
N3 C40 C39 119.0(10)
C27 C32 C36 123.9(11)
C31 C32 C27 116.2(13)
C31 C32 C36 119.8(12)
C40 N3 Al2 119.7(8)
C40 N3 C44 118.7(9)
C44 N3 Al2 121.6(7)
C17 C18 C19 120.9(13)
C156 C157 C158 119.1(10)
C156 C157 C162 122.5(10)
C158 C157 C162 118.4(9)
O102 C102 C101 115.2(8)
O102 C102 C103 121.3(8)
C103 C102 C101 123.5(9)
C115 C120 C124 122.0(11)
C119 C120 C124 121.0(10)
C119 C120 C115 117.0(12)
C145 C150 C151 109.0(12)
C152 C150 C145 112.2(11)
C152 C150 C151 112.4(12)
C56 C57 C62 121.4(11)
C58 C57 C56 118.1(12)
C58 C57 C62 120.5(11)
C20 C19 C18 121.1(11)
C32 C27 N2 114.7(11)
C28 C27 N2 121.8(11)
C28 C27 C32 123.5(12)
O104 C104 C103 117.8(8)
O105 C104 O104 122.5(9)
O105 C104 C103 119.6(10)
C30 C31 C32 120.2(13)
C59 C58 C57 123.6(12)
C132 C127 N102 120.6(10)
C132 C127 C128 122.3(12)
C128 C127 N102 116.8(11)
C73 C74 C69 121.0(16)
C159 C158 C157 121.2(10)
C58 C59 C60 118.6(14)
C147 C146 C145 122.5(12)
C19 C20 C24 123.1(11)
C19 C20 C15 118.0(11)
C15 C20 C24 118.8(11)
C130 C131 C132 121.4(13)
C25 C24 C20 111.0(12)
C25 C24 C26 107.1(12)
C20 C24 C26 114.3(11)
N2 C13 C14 119.8(11)
N2 C13 C12 123.6(11)
C12 C13 C14 116.5(10)
N1 C15 C20 118.9(10)
C16 C15 N1 121.2(10)
C16 C15 C20 119.9(11)
C137 C136 C132 112.3(11)
C138 C136 C137 110.3(11)
C138 C136 C132 109.5(11)
C157 C162 C163 109.9(11)
C164 C162 C163 109.4(10)
C164 C162 C157 110.5(10)
C44 C49 C53 122.3(11)
C48 C49 C53 120.1(11)
C48 C49 C44 117.6(12)
N4 C42 C41 121.9(11)
N4 C42 C43 121.2(11)
C41 C42 C43 116.9(11)
C49 C44 N3 117.8(10)
C45 C44 N3 121.5(9)
C45 C44 C49 120.6(10)
C159 C160 C161 120.9(11)
N103 C142 C141 123.1(10)
N103 C142 C143 119.3(10)
C141 C142 C143 117.6(10)
C51 C50 C45 111.2(11)
C52 C50 C45 110.9(13)
C52 C50 C51 110.6(13)
C11 C12 C13 126.3(10)
C56 C61 C65 121(3)
C56 C61 C65A 122(3)
C60 C61 C56 119.0(12)
C60 C61 C65 120(3)
C60 C61 C65A 118(3)
C44 C45 C50 123.9(10)
C44 C45 C46 119.1(11)
C46 C45 C50 117.0(12)
C130 C129 C128 120.8(12)
N102 C113 C112 122.0(11)
N102 C113 C114 121.1(13)
C112 C113 C114 117.0(13)
C47 C46 C45 120.4(13)
C48 C47 C46 119.7(12)
C113 C112 C111 129.2(12)
C15 C16 C21 123.1(11)
C17 C16 C21 119.1(11)
C17 C16 C15 117.8(10)
O3 C3 C2 123.4(10)
O3 C3 C4 110.1(8)
C2 C3 C4 126.6(10)
C117 C118 C119 119.0(11)
C118 C119 C120 122.0(10)
C61 C60 C59 122.0(14)
C47 C48 C49 122.6(12)
C34 C33 C35 107.9(15)
C28 C33 C34 112.8(16)
C28 C33 C35 115.0(16)
C81 C76 C77 120.0
C81 C76 C82 123(2)
C77 C76 C82 117(2)
C76 C81 C80 120.0
C79 C80 C81 120.0
C78 C79 C80 120.0
C79 C78 C77 120.0
C78 C77 C76 120.0
C147 C148 C149 121.0(12)
C122 C121 C116 110.6(10)
C123 C121 C122 110.9(11)
C123 C121 C116 112.5(11)
C57 C62 C64 110.4(13)
C63 C62 C57 110.5(12)
C63 C62 C64 112.0(11)
C127 C132 C131 117.9(11)
C127 C132 C136 123.1(11)
C131 C132 C136 119.0(11)
C73 C72 C75 121.1(17)
C71 C72 C73 113.9(17)
C71 C72 C75 125.0(19)
C144 C149 C153 122.7(11)
C144 C149 C148 119.8(10)
C148 C149 C153 117.5(11)
C27 C28 C33 124.5(13)
C27 C28 C29 116.1(12)
C29 C28 C33 119.3(14)
C148 C147 C146 119.5(13)
C158 C159 C160 120.3(11)
C127 C128 C129 117.7(13)
C127 C128 C233 117.6(18)
C127 C128 C133 127.6(19)
C129 C128 C233 124.5(17)
C129 C128 C133 113.2(18)
C38 C36 C32 112.4(14)
C37 C36 C32 112.2(15)
C37 C36 C38 110.7(15)
C30 C29 C28 121.3(14)
C74 C73 C72 122.5(17)
C69 C70 C71 119.0(18)
C70 C69 C74 117.5(18)
C70 C71 C72 126.1(18)
C131 C130 C129 119.7(13)
C18 C17 C16 122.4(12)
O9 C8 W1 172.7(13)
O6 C5 W1 178.3(14)
O109 C108 W101 175.2(11)
O108 C107 W101 166.6(10)
O107 C106 W101 176.2(11)
O10 C9 W1 175.5(11)
O110 C109 W101 173.7(14)
O7 C6 W1 172.5(12)
C31 C30 C29 122.4(12)
O106 C105 W101 179.8(13)
C161 C165 C166 112.0(12)
C161 C165 C167 110.1(12)
C167 C165 C166 112.5(12)
C91 C92 C93 120.0
C92 C91 C90 120.0
C91 C90 C96 119.4(9)
C95 C90 C91 120.0
C95 C90 C96 120.6(9)
C90 C95 C94 120.0
C93 C94 C95 120.0
C94 C93 C92 120.0
C234 C233 C128 113(3)
C234 C233 C235 115(3)
C235 C233 C128 107(3)
C66 C65 C67 104(3)
C61 C65 C66 109(2)
C61 C65 C67 111(3)
C86 C87 C88 120.0
C85 C86 C87 120.0
C86 C85 C84 120.0
C83 C84 C85 120.0
C84 C83 C88 120.0
C84 C83 C89 119.7(9)
C88 C83 C89 119.5(9)
C83 C88 C87 120.0
C128 C133 C135 119(3)
C128 C133 C134 105(3)
C135 C133 C134 109(3)
C67A C65A C61 112(3)
C67A C65A C66A 113(4)
C66A C65A C61 106(3)

loop_
_geom_bond_atom_site_label_1
_geom_bond_atom_site_label_2
_geom_bond_distance
W101 C101 2.231(9)
W101 C108 1.995(15)
W101 C107 2.055(12)
W101 C106 2.020(14)
W101 C109 2.033(13)
W101 C105 2.012(11)
W1 C7 2.041(13)
W1 C1 2.234(9)
W1 C8 1.986(17)
W1 C5 2.028(10)
W1 C9 2.039(15)
W1 C6 2.020(15)
Al2 O2 1.712(8)
Al2 O4 1.727(7)
Al2 N4 1.850(9)
Al2 N3 1.834(9)
Al10 O104 1.728(7)
Al10 O102 1.726(7)
Al10 N104 1.871(9)
Al10 N103 1.857(9)
Al1 O1 1.752(7)
Al1 O3 1.716(8)
Al1 N1 1.847(10)
Al1 N2 1.849(10)
Al3 O101 1.786(7)
Al3 O103 1.719(7)
Al3 N101 1.855(9)
Al3 N102 1.849(10)
O1 C1 1.310(13)
O101 C101 1.299(13)
O2 C2 1.373(13)
O104 C104 1.318(14)
O103 C103 1.322(13)
O3 C3 1.332(13)
O4 C4 1.317(14)
O102 C102 1.340(13)
O8 C7 1.154(15)
N101 C111 1.340(15)
N101 C115 1.438(13)
C101 C102 1.482(13)
N104 C140 1.328(13)
N104 C144 1.448(15)
C56 N4 1.449(14)
C56 C57 1.430(15)
C56 C61 1.417(19)
C1 C2 1.485(13)
C161 C156 1.411(16)
C161 C160 1.429(16)
C161 C165 1.513(15)
C10 C11 1.495(16)
O105 C104 1.205(12)
N103 C156 1.435(13)
N103 C142 1.350(13)
N1 C11 1.349(14)
N1 C15 1.436(15)
O5 C4 1.200(12)
N2 C27 1.459(15)
N2 C13 1.319(14)
C139 C140 1.514(15)
C154 C153 1.525(16)
C141 C140 1.379(16)
C141 C142 1.396(16)
C2 C3 1.376(13)
C111 C110 1.527(17)
C111 C112 1.386(18)
C124 C120 1.507(18)
C124 C125 1.42(2)
C124 C126 1.557(19)
N4 C42 1.347(15)
N102 C127 1.475(16)
N102 C113 1.350(16)
C156 C157 1.402(14)
C153 C155 1.518(18)
C153 C149 1.533(15)
C41 C40 1.387(17)
C41 C42 1.419(17)
C122 C121 1.536(18)
C117 C116 1.373(17)
C117 C118 1.376(16)
C11 C12 1.390(17)
C116 C115 1.407(15)
C116 C121 1.543(14)
C53 C54 1.49(2)
C53 C49 1.521(19)
C53 C55 1.51(2)
C4 C3 1.511(14)
C163 C162 1.523(18)
C144 C145 1.445(14)
C144 C149 1.374(16)
C145 C150 1.525(17)
C145 C146 1.373(18)
C21 C22 1.515(16)
C21 C16 1.538(15)
C21 C23 1.525(18)
C115 C120 1.416(14)
C25 C24 1.511(17)
C103 C102 1.412(13)
C103 C104 1.526(13)
C40 N3 1.355(14)
C40 C39 1.508(16)
C32 C27 1.441(17)
C32 C31 1.396(18)
C32 C36 1.51(2)
N3 C44 1.457(13)
C18 C19 1.383(19)
C18 C17 1.339(18)
C66 C65 1.59(4)
C14 C13 1.524(16)
C157 C158 1.411(16)
C157 C162 1.522(16)
C120 C119 1.402(18)
C150 C151 1.529(19)
C150 C152 1.507(18)
C57 C58 1.379(19)
C57 C62 1.523(18)
C19 C20 1.375(17)
C27 C28 1.384(19)
C31 C30 1.36(2)
C58 C59 1.33(2)
C127 C132 1.377(16)
C127 C128 1.394(18)
C74 C73 1.36(2)
C74 C69 1.40(3)
C158 C159 1.368(18)
C59 C60 1.396(18)
C146 C147 1.37(2)
C20 C24 1.518(18)
C20 C15 1.451(15)
C131 C132 1.407(17)
C131 C130 1.36(2)
C24 C26 1.55(2)
C13 C12 1.410(17)
C15 C16 1.406(16)
C137 C136 1.538(17)
C136 C132 1.539(15)
C136 C138 1.52(2)
C162 C164 1.522(15)
C49 C44 1.409(15)
C49 C48 1.401(18)
C42 C43 1.484(18)
C44 C45 1.396(17)
C160 C159 1.373(17)
C142 C143 1.491(15)
C50 C45 1.535(17)
C50 C51 1.53(2)
C50 C52 1.518(19)
C61 C60 1.37(2)
C61 C65 1.53(2)
C61 C65A 1.52(2)
C45 C46 1.408(16)
C129 C128 1.40(2)
C129 C130 1.39(2)
C113 C112 1.384(19)
C113 C114 1.510(17)
C46 C47 1.386(19)
C47 C48 1.36(2)
C16 C17 1.396(17)
C123 C121 1.487(19)
C118 C119 1.392(17)
C33 C34 1.51(3)
C33 C28 1.468(19)
C33 C35 1.52(3)
C64 C62 1.53(2)
C76 C81 1.3900
C76 C77 1.3900
C76 C82 1.39(3)
C81 C80 1.3900
C80 C79 1.3900
C79 C78 1.3900
C78 C77 1.3900
C148 C149 1.396(18)
C148 C147 1.362(18)
C62 C63 1.517(17)
C72 C73 1.38(2)
C72 C75 1.48(3)
C72 C71 1.36(2)
C28 C29 1.401(19)
C128 C233 1.60(4)
C128 C133 1.49(4)
C36 C38 1.51(2)
C36 C37 1.48(3)
C29 C30 1.36(2)
C70 C69 1.36(2)
C70 C71 1.36(2)
C67 C65 1.60(4)
O108 C107 1.138(16)
O107 C106 1.136(16)
C8 O9 1.195(19)
O10 C9 1.163(17)
O110 C109 1.132(16)
C5 O6 1.131(14)
C108 O109 1.155(18)
O106 C105 1.134(14)
C6 O7 1.137(18)
C165 C166 1.54(2)
C165 C167 1.52(2)
C92 C91 1.3900
C92 C93 1.3900
C91 C90 1.3900
C90 C95 1.3900
C90 C96 1.39(2)
C95 C94 1.3900
C94 C93 1.3900
C233 C234 1.42(5)
C233 C235 1.45(4)
C87 C86 1.3900
C87 C88 1.3900
C86 C85 1.3900
C85 C84 1.3900
C84 C83 1.3900
C83 C88 1.3900
C83 C89 1.39(2)
C133 C135 1.53(4)
C133 C134 1.66(5)
C67A C65A 1.52(4)
C65A C66A 1.52(4)

loop_
_exptl_oxdiff_crystal_face_indexfrac_h
_exptl_oxdiff_crystal_face_indexfrac_k
_exptl_oxdiff_crystal_face_indexfrac_l
_exptl_oxdiff_crystal_face_x
_exptl_oxdiff_crystal_face_y
_exptl_oxdiff_crystal_face_z
10.6301 0.9838 -18.0383 -0.7572 0.0410 0.6149
-10.6301 -0.9838 18.0383 0.7572 -0.0410 -0.6149
-0.9201 10.0159 1.0095 -0.6840 0.0083 -0.7610
-10.7051 4.0227 17.0409 0.3605 -0.0111 -0.9406
8.9381 6.9966 -14.0271 -1.0423 -0.0005 0.0328
-7.9363 -5.9952 14.0256 0.9652 -0.0445 -0.1000
4.4638 -9.0203 -7.0218 0.3833 0.0051 0.9179
-10.6297 0.0177 18.0390 0.6849 -0.0414 -0.6870
10.6297 -0.0177 -18.0390 -0.6849 0.0414 0.6870
19.3350 0.0014 3.9634 0.0506 -0.9743 -0.0467
-20.2589 1.0011 -2.9598 -0.0834 0.9864 -0.0653
-18.4877 -0.0033 -5.9670 -0.1251 0.9937 0.1214

loop_
_twin_individual_id
_twin_individual_mass_fraction_refined
_oxdiff_twin_reflns_isolated
_oxdiff_twin_reflns_overlapped
_twin_individual_twin_lattice_type
_twin_individual_twin_matrix_11
_twin_individual_twin_matrix_12
_twin_individual_twin_matrix_13
_twin_individual_twin_matrix_21
_twin_individual_twin_matrix_22
_twin_individual_twin_matrix_23
_twin_individual_twin_matrix_31
_twin_individual_twin_matrix_32
_twin_individual_twin_matrix_33
1 0.7051(8) 5603 43297 ref 1.0000 0.0000 0.0000 0.0000 1.0000 0.0000 0.0000 0.0000 1.0000
2 0.2949(8) 5620 43297 nmt -1.0015 -0.0000 -0.9244 -0.0001 -1.0012 0.0008 0.0020 -0.0008 1.0025
